data_7158048
loop_
_publ_author_name
'You, Di'
'Zhou, Benyu'
'Hirai, Masato'
'Gabba\"i, Fran\,cois P'

_publ_section_title
;
 Distiboranes based on <i>ortho</i>-phenylene backbones as bidentate Lewis
 acids for fluoride anion chelation.
;
_journal_issue 22
_journal_name_full 'Organic &amp; biomolecular chemistry'
_journal_page_first 4949
_journal_page_last 4957
_journal_paper_doi 10.1039/d1ob00536g
_journal_volume 19
_journal_year 2021
_chemical_formula_moiety 'C57.951 H24 F16.972 O4 Sb2, C16 H35 N'
_chemical_formula_sum 'C73.95 H59 F16.97 N O4 Sb2'
_chemical_formula_weight 1591.56
_space_group_crystal_system monoclinic
_space_group_IT_number 15
_space_group_name_Hall '-C 2yc'
_space_group_name_H-M_alt 'C 1 2/c 1'
_atom_sites_solution_hydrogens geom
_atom_sites_solution_primary dual
_audit_creation_date 2021-02-26
_audit_creation_method
;
Olex2 1.3
(compiled 2020.11.12 svn.r5f609507 for OlexSys, GUI svn.r6272)
;
_audit_update_record
;
2021-03-17 deposited with the CCDC.	2021-04-30 downloaded from the CCDC.
;
_cell_angle_alpha 90
_cell_angle_beta 96.702(6)
_cell_angle_gamma 90
_cell_formula_units_Z 8
_cell_length_a 43.782(13)
_cell_length_b 12.384(3)
_cell_length_c 24.941(7)
_cell_measurement_reflns_used 9900
_cell_measurement_temperature 110(2)
_cell_measurement_theta_max 25.97
_cell_measurement_theta_min 2.16
_cell_volume 13431(6)
_computing_cell_refinement 'Bruker SMART'
_computing_data_collection 'Bruker SMART'
_computing_data_reduction 'Bruker SAINT'
_computing_molecular_graphics 'Olex2 1.3 (Dolomanov et al., 2009)'
_computing_publication_material 'Olex2 1.3 (Dolomanov et al., 2009)'
_computing_structure_refinement 'XL  (Sheldrick, 2008)'
_computing_structure_solution 'Bruker SHELXTL'
_diffrn_ambient_temperature 110.15
_diffrn_measured_fraction_theta_full 1.000
_diffrn_measured_fraction_theta_max 0.994
_diffrn_measurement_device_type 'CCD area detector'
_diffrn_measurement_method 'phi and omega scans'
_diffrn_radiation_type MoK\a
_diffrn_radiation_wavelength 0.71073
_diffrn_reflns_av_R_equivalents 0.0557
_diffrn_reflns_av_unetI/netI 0.0505
_diffrn_reflns_Laue_measured_fraction_full 1.000
_diffrn_reflns_Laue_measured_fraction_max 0.994
_diffrn_reflns_limit_h_max 53
_diffrn_reflns_limit_h_min -54
_diffrn_reflns_limit_k_max 15
_diffrn_reflns_limit_k_min -15
_diffrn_reflns_limit_l_max 31
_diffrn_reflns_limit_l_min -30
_diffrn_reflns_number 64060
_diffrn_reflns_point_group_measured_fraction_full 1.000
_diffrn_reflns_point_group_measured_fraction_max 0.994
_diffrn_reflns_theta_full 25.242
_diffrn_reflns_theta_max 26.394
_diffrn_reflns_theta_min 1.644
_exptl_absorpt_coefficient_mu 0.902
_exptl_absorpt_correction_T_max 0.872
_exptl_absorpt_correction_T_min 0.780
_exptl_absorpt_correction_type multi-scan
_exptl_absorpt_process_details sadabs
_exptl_crystal_colour yellow
_exptl_crystal_colour_primary yellow
_exptl_crystal_density_diffrn 1.574
_exptl_crystal_description block
_exptl_crystal_F_000 6371
_exptl_crystal_size_max 0.183
_exptl_crystal_size_mid 0.164
_exptl_crystal_size_min 0.126
_refine_diff_density_max 1.130
_refine_diff_density_min -0.724
_refine_diff_density_rms 0.098
_refine_ls_extinction_method none
_refine_ls_goodness_of_fit_ref 1.021
_refine_ls_hydrogen_treatment constr
_refine_ls_matrix_type full
_refine_ls_number_parameters 1421
_refine_ls_number_reflns 13691
_refine_ls_number_restraints 4910
_refine_ls_restrained_S_all 0.904
_refine_ls_R_factor_all 0.0746
_refine_ls_R_factor_gt 0.0475
_refine_ls_shift/su_max 0.001
_refine_ls_shift/su_mean 0.000
_refine_ls_structure_factor_coef Fsqd
_refine_ls_weighting_details 'w=1/[\s^2^(Fo^2^)+(0.0516P)^2^+60.7717P] where P=(Fo^2^+2Fc^2^)/3'
_refine_ls_weighting_scheme calc
_refine_ls_wR_factor_gt 0.1075
_refine_ls_wR_factor_ref 0.1228
_reflns_Friedel_coverage 0.000
_reflns_number_gt 9975
_reflns_number_total 13691
_reflns_threshold_expression 'I > 2\s(I)'
_cod_data_source_file d1ob00536g2.cif
_cod_data_source_block i_CCDC1
_cod_depositor_comments 'Adding full bibliography for 7158045--7158050.cif.'
_cod_database_code 7158048
_shelx_shelxl_version_number 2018/3
_shelx_space_group_comment
;
The symmetry employed for this shelxl refinement is uniquely defined
by the following loop, which should always be used as a source of
symmetry information in preference to the above space-group names.
They are only intended as comments.
;
_shelx_estimated_absorpt_t_max 0.895
_shelx_estimated_absorpt_t_min 0.852
_olex2_refinement_description
;
1. Shared sites
{C49B, C55D}
{C58A, C58D}
2. Others
 Fixed Uiso: H3(0.052) H4(0.066) H5(0.073) H6(0.055) H8(0.061) H9(0.079)
 H10(0.086) H11(0.08) H12(0.059) H14(0.076) H15(0.096) H16(0.105) H17(0.093)
 H18(0.07) H34(0.047) H35(0.065) H36(0.073) H37(0.075) H38(0.051) H40(0.056)
 H41(0.078) H42(0.081) H43(0.077) H44(0.059) H59A(0.103) H59B(0.103)
 H60A(0.125) H60B(0.125) H61(0.138) H62A(0.257) H62B(0.257) H62C(0.257)
 H63A(0.077) H63B(0.077) H64A(0.123) H64B(0.123) H65A(0.128) H65B(0.128)
 H66A(0.192) H66B(0.192) H66C(0.192) H67A(0.103) H67B(0.103) H68A(0.156)
 H68B(0.156) H69A(0.15) H69B(0.15) H70A(0.167) H70B(0.167) H70C(0.167)
 H71C(0.076) H71D(0.076) H71A(0.076) H71B(0.076) H72A(0.088) H72B(0.088)
 H72C(0.088) H72D(0.088) H73C(0.093) H73D(0.093) H73A(0.096) H73B(0.096)
 H74D(0.171) H74E(0.171) H74F(0.171) H74A(0.233) H74B(0.233) H74C(0.233)
 Fixed X: H3(0.174291) H4(0.213282) H5(0.231665) H6(0.211822) H8(0.151982)
 H9(0.176379) H10(0.225988) H11(0.250238) H12(0.225008) H14(0.166853)
 H15(0.204996) H16(0.252768) H17(0.263475) H18(0.227374) H34(0.178837)
 H35(0.177261) H36(0.133387) H37(0.09189) H38(0.092792) H40(0.068295)
 H41(0.022871) H42(0.02115) H43(0.064278) H44(0.110769) H59A(-0.131489) H59B(-
 0.098564) H60A(-0.155238) H60B(-0.121909) H61(-0.124784) H62A(-0.147051) H62B(-
 0.155121) H62C(-0.175644) H63A(-0.146863) H63B(-0.156879) H64A(-0.171222)
 H64B(-0.168222) H65A(-0.206094) H65B(-0.220401) H66A(-0.236737) H66B(-
 0.201848) H66C(-0.215005) H67A(-0.10925) H67B(-0.096154) H68A(-0.06766) H68B(-
 0.055031) H69A(-0.058236) H69B(-0.027131) H70A(-0.033607) H70B(-0.059578)
 H70C(-0.024721) H71C(-0.08861) H71D(-0.123551) H71A(-0.10701) H71B(-0.077811)
 H72A(-0.069707) H72B(-0.105382) H72C(-0.100975) H72D(-0.135051) H73C(-
 0.109459) H73D(-0.109068) H73A(-0.069975) H73B(-0.101563) H74D(-0.059781)
 H74E(-0.057425) H74F(-0.05938) H74A(-0.075899) H74B(-0.059122) H74C(-0.044413)
 Fixed Y: H3(0.992126) H4(1.087589) H5(1.025761) H6(0.870671) H8(0.799787)
 H9(0.819531) H10(0.755154) H11(0.663701) H12(0.631617) H14(0.440906)
 H15(0.311111) H16(0.366147) H17(0.544881) H18(0.674657) H34(0.840497)
 H35(0.938992) H36(1.035394) H37(1.038545) H38(0.94227) H40(0.710292)
 H41(0.773733) H42(0.9454) H43(1.052891) H44(0.98755) H59A(0.623219)
 H59B(0.677512) H60A(0.784371) H60B(0.838786) H61(0.783943) H62A(0.96887)
 H62B(0.929787) H62C(0.890062) H63A(0.606992) H63B(0.700557) H64A(0.555151)
 H64B(0.475386) H65A(0.606568) H65B(0.521022) H66A(0.691039) H66B(0.731261)
 H66C(0.64601) H67A(0.768054) H67B(0.665354) H68A(0.760271) H68B(0.652709)
 H69A(0.857168) H69B(0.811498) H70A(0.772989) H70B(0.688402) H70C(0.670726)
 H71C(0.497318) H71D(0.472177) H71A(0.478956) H71B(0.557125) H72A(0.509299)
 H72B(0.481122) H72C(0.469995) H72D(0.43585) H73C(0.289473) H73D(0.26881)
 H73A(0.351453) H73B(0.3169) H74D(0.374292) H74E(0.254069) H74F(0.354499)
 H74A(0.304025) H74B(0.227319) H74C(0.341789)
 Fixed Z: H3(0.322918) H4(0.374544) H5(0.460823) H6(0.494347) H8(0.576419)
 H9(0.664926) H10(0.686569) H11(0.623896) H12(0.537132) H14(0.453268)
 H15(0.437849) H16(0.419013) H17(0.411177) H18(0.426258) H34(0.235503)
 H35(0.155035) H36(0.123113) H37(0.171242) H38(0.252151) H40(0.328777)
 H41(0.357327) H42(0.393377) H43(0.404821) H44(0.37869) H59A(0.467317)
 H59B(0.466015) H60A(0.429726) H60B(0.431266) H61(0.539233) H62A(0.491376)
 H62B(0.549242) H62C(0.495561) H63A(0.321685) H63B(0.359952) H64A(0.419704)
 H64B(0.369976) H65A(0.31629) H65B(0.354986) H66A(0.372661) H66B(0.384103)
 H66C(0.423823) H67A(0.352434) H67B(0.323781) H68A(0.422649) H68B(0.39719)
 H69A(0.341728) H69B(0.374295) H70A(0.276711) H70B(0.288799) H70C(0.314571)
 H71C(0.41345) H71D(0.421157) H71A(0.426682) H71B(0.426681) H72A(0.34084)
 H72B(0.323536) H72C(0.31804) H72D(0.328694) H73C(0.389929) H73D(0.326236)
 H73A(0.405008) H73B(0.370059) H74D(0.336428) H74E(0.36008) H74F(0.399914)
 H74A(0.291613) H74B(0.337606) H74C(0.32549)
;
_smtbx_masks_void_probe_radius 1.2
_smtbx_masks_void_truncation_radius 1.2
_olex2_submission_special_instructions 'No special instructions were received'

loop_
_space_group_symop_operation_xyz
'x, y, z'
'-x, y, -z+1/2'
'x+1/2, y+1/2, z'
'-x+1/2, y+1/2, -z+1/2'
'-x, -y, -z'
'x, -y, z-1/2'
'-x+1/2, -y+1/2, -z'
'x+1/2, -y+1/2, z-1/2'

loop_
_atom_site_label
_atom_site_type_symbol
_atom_site_fract_x
_atom_site_fract_y
_atom_site_fract_z
_atom_site_U_iso_or_equiv
_atom_site_adp_type
_atom_site_occupancy
_atom_site_site_symmetry_order
_atom_site_calc_flag
_atom_site_refinement_flags_posn
_atom_site_refinement_flags_adp
_atom_site_refinement_flags_occupancy
_atom_site_disorder_assembly
_atom_site_disorder_group
Sb1 Sb 0.16428(2) 0.69536(2) 0.46689(2) 0.02795(9) Uani 1 1 d . . . . .
Sb2 Sb 0.13589(2) 0.78984(2) 0.32446(2) 0.02569(9) Uani 1 1 d . . . . .
F1B F 0.0947(5) 0.429(2) 0.4387(13) 0.049(6) Uani 0.189(4) 1 d D U P C 2
F2B F 0.0417(6) 0.3416(18) 0.4118(9) 0.081(6) Uani 0.189(4) 1 d D U P C 2
F3B F -0.0111(4) 0.4574(19) 0.4171(9) 0.084(6) Uani 0.189(4) 1 d D U P C 2
F4B F -0.0087(4) 0.6573(19) 0.4535(10) 0.080(6) Uani 0.189(4) 1 d D U P C 2
F5B F -0.0014(4) 0.761(2) 0.5280(9) 0.083(6) Uani 0.189(4) 1 d D U P C 2
F6B F 0.0051(5) 0.965(2) 0.5598(9) 0.100(7) Uani 0.189(4) 1 d D U P C 2
F7B F 0.0592(6) 1.0737(19) 0.5537(9) 0.094(7) Uani 0.189(4) 1 d D U P C 2
F8B F 0.1064(5) 0.9765(19) 0.5198(9) 0.060(6) Uani 0.189(4) 1 d D U P C 2
C19B C 0.0715(5) 0.488(2) 0.4478(14) 0.049(4) Uani 0.189(4) 1 d D U P C 2
C20B C 0.0421(5) 0.439(2) 0.4323(13) 0.057(4) Uani 0.189(4) 1 d D U P C 2
C21B C 0.0168(5) 0.499(2) 0.4355(16) 0.059(5) Uani 0.189(4) 1 d D U P C 2
C22B C 0.0181(5) 0.6019(19) 0.4563(12) 0.057(4) Uani 0.189(4) 1 d D U P C 2
C23B C 0.0463(5) 0.648(2) 0.4764(15) 0.046(4) Uani 0.189(4) 1 d D U P C 2
C24B C 0.0732(5) 0.5902(19) 0.4704(13) 0.044(4) Uani 0.189(4) 1 d D U P C 2
C25B C 0.0804(6) 0.918(3) 0.518(2) 0.052(5) Uani 0.189(4) 1 d D U P C 2
C26B C 0.0558(5) 0.970(2) 0.5380(13) 0.058(5) Uani 0.189(4) 1 d D U P C 2
C27B C 0.0284(6) 0.914(2) 0.5379(16) 0.065(5) Uani 0.189(4) 1 d D U P C 2
C28B C 0.0252(6) 0.809(2) 0.5225(16) 0.058(4) Uani 0.189(4) 1 d D U P C 2
C29B C 0.0490(5) 0.7572(18) 0.4994(12) 0.051(4) Uani 0.189(4) 1 d D U P C 2
C30B C 0.0773(6) 0.812(2) 0.5015(14) 0.046(5) Uani 0.189(4) 1 d D U P C 2
F1A F 0.10922(12) 0.3962(4) 0.4362(2) 0.0493(13) Uani 0.811(4) 1 d D U P C 1
F2A F 0.06005(13) 0.2818(4) 0.39906(19) 0.0739(16) Uani 0.811(4) 1 d D U P C 1
F3A F 0.00397(12) 0.3771(5) 0.3853(2) 0.0913(19) Uani 0.811(4) 1 d D U P C 1
F4A F -0.00355(9) 0.5775(5) 0.4160(2) 0.0786(16) Uani 0.811(4) 1 d D U P C 1
F5A F -0.00684(10) 0.6737(5) 0.4972(2) 0.0772(16) Uani 0.811(4) 1 d D U P C 1
F6A F -0.01021(11) 0.8682(6) 0.5377(2) 0.0926(19) Uani 0.811(4) 1 d D U P C 1
F7A F 0.03916(14) 0.9998(5) 0.5505(2) 0.0826(17) Uani 0.811(4) 1 d D U P C 1
F8A F 0.09322(14) 0.9325(4) 0.5250(3) 0.0566(15) Uani 0.811(4) 1 d D U P C 1
C19A C 0.0814(2) 0.4431(9) 0.4377(5) 0.044(2) Uani 0.811(4) 1 d D U P C 1
C20A C 0.05676(19) 0.3834(6) 0.4161(3) 0.058(2) Uani 0.811(4) 1 d D U P C 1
C21A C 0.02804(18) 0.4310(7) 0.4105(3) 0.060(2) Uani 0.811(4) 1 d D U P C 1
C22A C 0.02441(17) 0.5333(7) 0.4286(3) 0.057(2) Uani 0.811(4) 1 d D U P C 1
C23A C 0.04864(14) 0.5923(6) 0.4561(3) 0.0436(16) Uani 0.811(4) 1 d D U P C 1
C24A C 0.07869(15) 0.5470(6) 0.4580(3) 0.0358(15) Uani 0.811(4) 1 d D U P C 1
C25A C 0.06906(17) 0.8673(6) 0.5137(3) 0.0452(17) Uani 0.811(4) 1 d D U P C 1
C26A C 0.04129(19) 0.9025(7) 0.5274(3) 0.058(2) Uani 0.811(4) 1 d D U P C 1
C27A C 0.01630(19) 0.8367(8) 0.5200(4) 0.064(2) Uani 0.811(4) 1 d D U P C 1
C28A C 0.01810(16) 0.7363(7) 0.4977(3) 0.0579(19) Uani 0.811(4) 1 d D U P C 1
C29A C 0.04537(15) 0.6987(6) 0.4811(3) 0.0425(16) Uani 0.811(4) 1 d D U P C 1
C30A C 0.07215(15) 0.7643(5) 0.4908(3) 0.0377(15) Uani 0.811(4) 1 d D U P C 1
F9B F 0.2185(7) 0.568(2) 0.297(2) 0.052(6) Uani 0.180(4) 1 d D U P B 3
F10B F 0.2462(5) 0.387(2) 0.2865(11) 0.070(6) Uani 0.180(4) 1 d D U P B 3
F11B F 0.2168(7) 0.1994(16) 0.2741(9) 0.071(6) Uani 0.180(4) 1 d D U P B 3
F12B F 0.1504(6) 0.1941(11) 0.2666(8) 0.065(5) Uani 0.180(4) 1 d D U P B 3
F13B F 0.1171(7) 0.2000(18) 0.3336(12) 0.090(6) Uani 0.180(4) 1 d D U P B 3
F14B F 0.0569(6) 0.2018(17) 0.3237(11) 0.096(6) Uani 0.180(4) 1 d D U P B 3
F15B F 0.0254(5) 0.388(2) 0.3024(11) 0.087(7) Uani 0.180(4) 1 d D U P B 3
F16B F 0.0544(5) 0.5692(18) 0.2845(14) 0.064(7) Uani 0.180(4) 1 d D U P B 3
C45B C 0.2007(4) 0.4795(11) 0.2946(11) 0.046(4) Uani 0.180(4) 1 d DG U P B 3
C46B C 0.2160(3) 0.3836(14) 0.2868(11) 0.051(4) Uani 0.180(4) 1 d DG U P B 3
C47B C 0.1998(4) 0.2872(11) 0.2804(11) 0.051(4) Uani 0.180(4) 1 d DG U P B 3
C48B C 0.1681(4) 0.2867(11) 0.2818(10) 0.050(4) Uani 0.180(4) 1 d DG U P B 3
C49B C 0.1527(4) 0.3826(13) 0.2895(10) 0.038(3) Uani 0.180(4) 1 d DG U P B 3
C50B C 0.1690(4) 0.4790(11) 0.2959(11) 0.042(3) Uani 0.180(4) 1 d DG U P B 3
C51B C 0.0720(4) 0.4815(12) 0.2942(13) 0.050(4) Uani 0.180(4) 1 d DG U P B 3
C52B C 0.0562(3) 0.3860(14) 0.3010(12) 0.059(4) Uani 0.180(4) 1 d DG U P B 3
C53B C 0.0722(4) 0.2895(12) 0.3095(12) 0.060(4) Uani 0.180(4) 1 d DG U P B 3
C54B C 0.1041(4) 0.2885(11) 0.3112(12) 0.055(4) Uani 0.180(4) 1 d DG U P B 3
C55B C 0.1199(3) 0.3840(13) 0.3044(10) 0.050(3) Uani 0.180(4) 1 d DG U P B 3
C56B C 0.1038(4) 0.4805(11) 0.2959(11) 0.043(4) Uani 0.180(4) 1 d DG U P B 3
F9A F 0.2246(4) 0.6056(10) 0.2973(8) 0.049(4) Uani 0.437(8) 1 d D U P B 1
F10A F 0.2623(3) 0.4362(11) 0.2948(4) 0.065(3) Uani 0.437(8) 1 d D U P B 1
F11A F 0.2396(4) 0.2360(10) 0.2837(5) 0.086(4) Uani 0.437(8) 1 d D U P B 1
F12A F 0.1786(4) 0.1996(8) 0.2728(5) 0.080(4) Uani 0.437(8) 1 d D U P B 1
F13A F 0.1394(4) 0.1852(9) 0.3256(6) 0.081(4) Uani 0.437(8) 1 d D U P B 1
F14A F 0.0788(4) 0.1603(8) 0.3087(6) 0.092(4) Uani 0.437(8) 1 d D U P B 1
F15A F 0.0415(3) 0.3344(14) 0.2862(9) 0.072(4) Uani 0.437(8) 1 d D U P B 1
F16A F 0.0651(5) 0.5288(15) 0.2844(9) 0.063(5) Uani 0.437(8) 1 d D U P B 1
C45A C 0.2124(2) 0.5085(7) 0.2978(6) 0.045(3) Uani 0.437(8) 1 d DG U P B 1
C46A C 0.2320(2) 0.4212(9) 0.2938(5) 0.050(3) Uani 0.437(8) 1 d DG U P B 1
C47A C 0.2202(3) 0.3169(8) 0.2901(5) 0.054(3) Uani 0.437(8) 1 d DG U P B 1
C48A C 0.1889(3) 0.2998(6) 0.2902(5) 0.053(3) Uani 0.437(8) 1 d DG U P B 1
C49A C 0.1693(2) 0.3871(7) 0.2942(5) 0.042(3) Uani 0.437(8) 1 d DG U P B 1
C50A C 0.1811(2) 0.4914(6) 0.2979(6) 0.041(3) Uani 0.437(8) 1 d DG U P B 1
C51A C 0.0850(3) 0.4482(8) 0.2878(8) 0.047(3) Uani 0.437(8) 1 d DG U P B 1
C52A C 0.0723(2) 0.3462(9) 0.2921(7) 0.053(3) Uani 0.437(8) 1 d DG U P B 1
C53A C 0.0912(3) 0.2560(7) 0.2987(6) 0.063(3) Uani 0.437(8) 1 d DG U P B 1
C54A C 0.1229(3) 0.2679(7) 0.3009(6) 0.058(3) Uani 0.437(8) 1 d DG U P B 1
C55A C 0.1357(2) 0.3699(8) 0.2966(6) 0.042(3) Uani 0.437(8) 1 d DG U P B 1
C56A C 0.1167(3) 0.4601(7) 0.2900(7) 0.040(3) Uani 0.437(8) 1 d DG U P B 1
F9D F 0.2288(5) 0.6502(11) 0.2942(10) 0.056(4) Uani 0.379(8) 1 d . U P B 2
F10D F 0.2703(3) 0.4993(12) 0.2829(6) 0.078(4) Uani 0.379(8) 1 d . U P B 2
F11D F 0.2540(3) 0.2911(12) 0.2691(5) 0.081(4) Uani 0.379(8) 1 d . U P B 2
F12D F 0.1967(4) 0.2297(12) 0.2706(6) 0.072(4) Uani 0.379(8) 1 d . U P B 2
F13D F 0.1591(4) 0.2032(10) 0.3255(6) 0.087(4) Uani 0.379(8) 1 d . U P B 2
F14D F 0.0986(4) 0.1567(10) 0.3158(6) 0.086(4) Uani 0.379(8) 1 d . U P B 2
F15D F 0.0545(4) 0.3126(16) 0.2861(9) 0.065(4) Uani 0.379(8) 1 d . U P B 2
F16D F 0.0708(5) 0.5136(17) 0.2720(6) 0.036(3) Uani 0.379(8) 1 d . U P B 2
F17 F 0.13720(6) 0.67943(19) 0.39069(10) 0.0321(6) Uani 1 1 d . . . . .
O1 O 0.13293(7) 0.5768(3) 0.48029(12) 0.0362(8) Uani 1 1 d . U . . .
O2 O 0.12736(8) 0.7846(3) 0.48659(13) 0.0375(8) Uani 1 1 d . U . . .
O3 O 0.11252(8) 0.6600(3) 0.28793(13) 0.0412(8) Uani 1 1 d D U . . .
O4 O 0.17069(8) 0.6903(3) 0.30438(14) 0.0450(9) Uani 1 1 d D U . . .
N155 N -0.11774(14) 0.6249(4) 0.39009(18) 0.0678(15) Uani 1 1 d D U . . .
C1 C 0.18099(11) 0.8367(4) 0.42960(18) 0.0326(10) Uani 1 1 d . U . . .
C2 C 0.17009(10) 0.8729(4) 0.37756(18) 0.0319(10) Uani 1 1 d . U . . .
C3 C 0.18201(12) 0.9667(4) 0.3578(2) 0.0437(13) Uani 1 1 d . U . . .
H3 H 0.174291 0.992126 0.322918 0.052 Uiso 1 1 calc R U . . .
C4 C 0.20505(13) 1.0239(5) 0.3885(2) 0.0547(15) Uani 1 1 d . U . . .
H4 H 0.213282 1.087589 0.374544 0.066 Uiso 1 1 calc R U . . .
C5 C 0.21592(14) 0.9871(5) 0.4395(2) 0.0609(17) Uani 1 1 d . U . . .
H5 H 0.231665 1.025761 0.460823 0.073 Uiso 1 1 calc R U . . .
C6 C 0.20404(12) 0.8951(4) 0.4593(2) 0.0458(13) Uani 1 1 d . U . . .
H6 H 0.211822 0.870671 0.494347 0.055 Uiso 1 1 calc R U . . .
C7 C 0.18593(11) 0.7128(4) 0.54817(18) 0.0359(11) Uani 1 1 d . U . . .
C8 C 0.17182(14) 0.7697(5) 0.5860(2) 0.0506(14) Uani 1 1 d . U . . .
H8 H 0.151982 0.799787 0.576419 0.061 Uiso 1 1 calc R U . . .
C9 C 0.18654(17) 0.7833(5) 0.6385(2) 0.0661(18) Uani 1 1 d . U . . .
H9 H 0.176379 0.819531 0.664926 0.079 Uiso 1 1 calc R U . . .
C10 C 0.21568(16) 0.7441(7) 0.6513(2) 0.0720(19) Uani 1 1 d . U . . .
H10 H 0.225988 0.755154 0.686569 0.086 Uiso 1 1 calc R U . . .
C11 C 0.22993(14) 0.6899(6) 0.6145(2) 0.0665(18) Uani 1 1 d . U . . .
H11 H 0.250238 0.663701 0.623896 0.080 Uiso 1 1 calc R U . . .
C12 C 0.21507(12) 0.6719(5) 0.5625(2) 0.0490(14) Uani 1 1 d . U . . .
H12 H 0.225008 0.631617 0.537132 0.059 Uiso 1 1 calc R U . . .
C13 C 0.19365(12) 0.5723(4) 0.44273(18) 0.0426(13) Uani 1 1 d . U . . .
C14 C 0.18658(16) 0.4635(5) 0.4454(2) 0.0630(17) Uani 1 1 d . U . . .
H14 H 0.166853 0.440906 0.453268 0.076 Uiso 1 1 calc R U . . .
C15 C 0.2095(2) 0.3860(6) 0.4360(3) 0.080(2) Uani 1 1 d . U . . .
H15 H 0.204996 0.311111 0.437849 0.096 Uiso 1 1 calc R U . . .
C16 C 0.2375(2) 0.4185(8) 0.4243(3) 0.088(3) Uani 1 1 d . U . . .
H16 H 0.252768 0.366147 0.419013 0.105 Uiso 1 1 calc R U . . .
C17 C 0.24392(16) 0.5232(8) 0.4203(2) 0.078(2) Uani 1 1 d . U . . .
H17 H 0.263475 0.544881 0.411177 0.093 Uiso 1 1 calc R U . . .
C18 C 0.22236(13) 0.6004(6) 0.4293(2) 0.0580(16) Uani 1 1 d . U . . .
H18 H 0.227374 0.674657 0.426258 0.070 Uiso 1 1 calc R U . . .
C27 C 0.10174(11) 0.7246(4) 0.48405(18) 0.0383(12) Uani 1 1 d . U . . .
C28 C 0.10460(11) 0.6165(4) 0.47670(19) 0.0401(12) Uani 1 1 d . U . . .
C33 C 0.13603(11) 0.8814(4) 0.25181(17) 0.0321(10) Uani 1 1 d . U . . .
C34 C 0.16097(12) 0.8807(4) 0.22279(19) 0.0394(12) Uani 1 1 d . U . . .
H34 H 0.178837 0.840497 0.235503 0.047 Uiso 1 1 calc R U . . .
C35 C 0.15999(15) 0.9390(5) 0.1748(2) 0.0538(15) Uani 1 1 d . U . . .
H35 H 0.177261 0.938992 0.155035 0.065 Uiso 1 1 calc R U . . .
C36 C 0.13408(16) 0.9965(5) 0.1561(2) 0.0606(17) Uani 1 1 d . U . . .
H36 H 0.133387 1.035394 0.123113 0.073 Uiso 1 1 calc R U . . .
C37 C 0.10963(15) 0.9980(5) 0.1843(2) 0.0627(17) Uani 1 1 d . U . . .
H37 H 0.091890 1.038545 0.171242 0.075 Uiso 1 1 calc R U . . .
C38 C 0.11013(12) 0.9407(4) 0.2325(2) 0.0425(12) Uani 1 1 d . U . . .
H38 H 0.092792 0.942270 0.252151 0.051 Uiso 1 1 calc R U . . .
C39 C 0.09404(11) 0.8436(4) 0.35082(18) 0.0362(11) Uani 1 1 d . U . . .
C40 C 0.06769(11) 0.7800(5) 0.3445(2) 0.0467(13) Uani 1 1 d . U . . .
H40 H 0.068295 0.710292 0.328777 0.056 Uiso 1 1 calc R U . . .
C41 C 0.04078(14) 0.8177(6) 0.3610(3) 0.0652(18) Uani 1 1 d . U . . .
H41 H 0.022871 0.773733 0.357327 0.078 Uiso 1 1 calc R U . . .
C42 C 0.03993(16) 0.9192(6) 0.3828(3) 0.0679(19) Uani 1 1 d . U . . .
H42 H 0.021150 0.945400 0.393377 0.081 Uiso 1 1 calc R U . . .
C43 C 0.06524(17) 0.9829(5) 0.3895(2) 0.0644(17) Uani 1 1 d . U . . .
H43 H 0.064278 1.052891 0.404821 0.077 Uiso 1 1 calc R U . . .
C44 C 0.09279(14) 0.9441(4) 0.3736(2) 0.0495(14) Uani 1 1 d . U . . .
H44 H 0.110769 0.987550 0.378690 0.059 Uiso 1 1 calc R U . . .
C45D C 0.2187(3) 0.5498(8) 0.2919(7) 0.049(4) Uani 0.379(8) 1 d G U P B 2
C46D C 0.2408(2) 0.4722(11) 0.2849(6) 0.054(3) Uani 0.379(8) 1 d G U P B 2
C47D C 0.2326(3) 0.3638(10) 0.2804(6) 0.052(4) Uani 0.379(8) 1 d G U P B 2
C48D C 0.2023(3) 0.3331(8) 0.2830(6) 0.047(3) Uani 0.379(8) 1 d G U P B 2
C49D C 0.1802(2) 0.4106(9) 0.2900(6) 0.045(3) Uani 0.379(8) 1 d G U P B 2
C50D C 0.1884(3) 0.5190(9) 0.2944(7) 0.038(3) Uani 0.379(8) 1 d G U P B 2
C51D C 0.0938(3) 0.4414(10) 0.2845(9) 0.048(3) Uani 0.379(8) 1 d G U P B 2
C52D C 0.0848(3) 0.3359(12) 0.2931(8) 0.053(3) Uani 0.379(8) 1 d G U P B 2
C53D C 0.1068(3) 0.2554(9) 0.3038(7) 0.057(3) Uani 0.379(8) 1 d G U P B 2
C54D C 0.1378(3) 0.2804(9) 0.3059(6) 0.058(3) Uani 0.379(8) 1 d G U P B 2
C55D C 0.1469(3) 0.3860(10) 0.2973(7) 0.038(3) Uani 0.379(8) 1 d G U P B 2
C56D C 0.1249(3) 0.4665(8) 0.2866(8) 0.041(3) Uani 0.379(8) 1 d G U P B 2
C57A C 0.1307(8) 0.571(2) 0.288(3) 0.041(4) Uani 0.437(8) 1 d D U P B 1
C57D C 0.1335(9) 0.579(3) 0.290(3) 0.042(4) Uani 0.379(8) 1 d D U P B 2
C57B C 0.1235(11) 0.5585(17) 0.293(2) 0.043(4) Uani 0.180(4) 1 d D U P B 3
C58D C 0.1602(12) 0.5883(16) 0.3005(17) 0.041(4) Uani 0.379(8) 1 d D U P B 2
C58B C 0.1551(14) 0.597(3) 0.295(3) 0.042(4) Uani 0.180(4) 1 d D U P B 3
C58A C 0.1642(8) 0.5860(11) 0.2941(15) 0.042(4) Uani 0.437(8) 1 d D U P B 1
C59 C -0.1197(2) 0.6738(6) 0.4469(2) 0.086(2) Uani 1 1 d . U . . .
H59A H -0.131489 0.623219 0.467317 0.103 Uiso 1 1 calc R U . . .
H59B H -0.098564 0.677512 0.466015 0.103 Uiso 1 1 calc R U . . .
C60 C -0.1342(2) 0.7855(7) 0.4492(3) 0.104(3) Uani 1 1 d . U . . .
H60A H -0.155238 0.784371 0.429726 0.125 Uiso 1 1 calc R U . . .
H60B H -0.121909 0.838786 0.431266 0.125 Uiso 1 1 calc R U . . .
C61 C -0.1355(2) 0.8191(7) 0.5088(3) 0.115(3) Uani 1 1 d . U . . .
H61 H -0.124784 0.783943 0.539233 0.138 Uiso 1 1 calc R U . . .
C62 C -0.1548(3) 0.9087(10) 0.5114(4) 0.171(5) Uani 1 1 d . U . . .
H62A H -0.147051 0.968870 0.491376 0.257 Uiso 1 1 calc R U . . .
H62B H -0.155121 0.929787 0.549242 0.257 Uiso 1 1 calc R U . . .
H62C H -0.175644 0.890062 0.495561 0.257 Uiso 1 1 calc R U . . .
C63 C -0.14883(16) 0.6259(5) 0.3597(2) 0.0642(17) Uani 1 1 d . U . . .
H63A H -0.146863 0.606992 0.321685 0.077 Uiso 1 1 calc R U . . .
H63B H -0.156879 0.700557 0.359952 0.077 Uiso 1 1 calc R U . . .
C64 C -0.1726(2) 0.5508(6) 0.3799(4) 0.102(3) Uani 1 1 d . U . . .
H64A H -0.171222 0.555151 0.419704 0.123 Uiso 1 1 calc R U . . .
H64B H -0.168222 0.475386 0.369976 0.123 Uiso 1 1 calc R U . . .
C65 C -0.2062(2) 0.5832(7) 0.3542(4) 0.107(3) Uani 1 1 d . U . . .
H65A H -0.206094 0.606568 0.316290 0.128 Uiso 1 1 calc R U . . .
H65B H -0.220401 0.521022 0.354986 0.128 Uiso 1 1 calc R U . . .
C66 C -0.2157(2) 0.6696(8) 0.3862(4) 0.128(4) Uani 1 1 d . U . . .
H66A H -0.236737 0.691039 0.372661 0.192 Uiso 1 1 calc R U . . .
H66B H -0.201848 0.731261 0.384103 0.192 Uiso 1 1 calc R U . . .
H66C H -0.215005 0.646010 0.423823 0.192 Uiso 1 1 calc R U . . .
C67 C -0.09828(15) 0.6986(7) 0.3593(3) 0.086(2) Uani 1 1 d . U . . .
H67A H -0.109250 0.768054 0.352434 0.103 Uiso 1 1 calc R U . . .
H67B H -0.096154 0.665354 0.323781 0.103 Uiso 1 1 calc R U . . .
C68 C -0.06580(18) 0.7219(10) 0.3884(4) 0.130(4) Uani 1 1 d . U . . .
H68A H -0.067660 0.760271 0.422649 0.156 Uiso 1 1 calc R U . . .
H68B H -0.055031 0.652709 0.397190 0.156 Uiso 1 1 calc R U . . .
C69 C -0.04683(18) 0.7905(10) 0.3533(4) 0.125(4) Uani 1 1 d . U . . .
H69A H -0.058236 0.857168 0.341728 0.150 Uiso 1 1 calc R U . . .
H69B H -0.027131 0.811498 0.374295 0.150 Uiso 1 1 calc R U . . .
C70 C -0.0406(2) 0.7248(9) 0.3039(3) 0.112(3) Uani 1 1 d . U . . .
H70A H -0.033607 0.772989 0.276711 0.167 Uiso 1 1 calc R U . . .
H70B H -0.059578 0.688402 0.288799 0.167 Uiso 1 1 calc R U . . .
H70C H -0.024721 0.670726 0.314571 0.167 Uiso 1 1 calc R U . . .
C71B C -0.1101(3) 0.5041(6) 0.3962(3) 0.064(3) Uani 0.615(8) 1 d D U P A 2
H71C H -0.088610 0.497318 0.413450 0.076 Uiso 0.615(8) 1 calc R U P A 2
H71D H -0.123551 0.472177 0.421157 0.076 Uiso 0.615(8) 1 calc R U P A 2
C71A C -0.0967(4) 0.5314(12) 0.4048(5) 0.064(3) Uani 0.385(8) 1 d D U P A 1
H71A H -0.107010 0.478956 0.426682 0.076 Uiso 0.385(8) 1 calc R U P A 1
H71B H -0.077811 0.557125 0.426681 0.076 Uiso 0.385(8) 1 calc R U P A 1
C72A C -0.0882(5) 0.4756(11) 0.3530(5) 0.074(3) Uani 0.385(8) 1 d D U P A 1
H72A H -0.069707 0.509299 0.340840 0.088 Uiso 0.385(8) 1 calc R U P A 1
H72B H -0.105382 0.481122 0.323536 0.088 Uiso 0.385(8) 1 calc R U P A 1
C72B C -0.1133(3) 0.4368(7) 0.3446(4) 0.074(3) Uani 0.615(8) 1 d D U P A 2
H72C H -0.100975 0.469995 0.318040 0.088 Uiso 0.615(8) 1 calc R U P A 2
H72D H -0.135051 0.435850 0.328694 0.088 Uiso 0.615(8) 1 calc R U P A 2
C73B C -0.1019(2) 0.3173(7) 0.3567(5) 0.078(4) Uani 0.615(8) 1 d D U P A 2
H73C H -0.109459 0.289473 0.389929 0.093 Uiso 0.615(8) 1 calc R U P A 2
H73D H -0.109068 0.268810 0.326236 0.093 Uiso 0.615(8) 1 calc R U P A 2
C73A C -0.0819(5) 0.3555(11) 0.3688(7) 0.080(5) Uani 0.385(8) 1 d D U P A 1
H73A H -0.069975 0.351453 0.405008 0.096 Uiso 0.385(8) 1 calc R U P A 1
H73B H -0.101563 0.316900 0.370059 0.096 Uiso 0.385(8) 1 calc R U P A 1
C74B C -0.0664(2) 0.3258(14) 0.3639(6) 0.114(5) Uani 0.615(8) 1 d D U P A 2
H74D H -0.059781 0.374292 0.336428 0.171 Uiso 0.615(8) 1 calc R U P A 2
H74E H -0.057425 0.254069 0.360080 0.171 Uiso 0.615(8) 1 calc R U P A 2
H74F H -0.059380 0.354499 0.399914 0.171 Uiso 0.615(8) 1 calc R U P A 2
C74A C -0.0637(7) 0.3024(18) 0.3271(10) 0.155(10) Uani 0.385(8) 1 d D U P A 1
H74A H -0.075899 0.304025 0.291613 0.233 Uiso 0.385(8) 1 calc R U P A 1
H74B H -0.059122 0.227319 0.337606 0.233 Uiso 0.385(8) 1 calc R U P A 1
H74C H -0.044413 0.341789 0.325490 0.233 Uiso 0.385(8) 1 calc R U P A 1

loop_
_atom_site_aniso_label
_atom_site_aniso_U_11
_atom_site_aniso_U_22
_atom_site_aniso_U_33
_atom_site_aniso_U_23
_atom_site_aniso_U_13
_atom_site_aniso_U_12
Sb1 0.02490(17) 0.03315(17) 0.02490(16) 0.00317(12) -0.00092(12) 0.00290(12)
Sb2 0.02430(16) 0.02764(15) 0.02392(15) 0.00111(12) -0.00223(11) -0.00023(12)
F1B 0.053(15) 0.044(12) 0.047(10) 0.018(10) -0.004(14) -0.019(11)
F2B 0.091(14) 0.075(12) 0.071(12) 0.019(11) -0.009(11) -0.054(11)
F3B 0.052(10) 0.118(13) 0.074(11) 0.046(10) -0.022(9) -0.042(10)
F4B 0.030(9) 0.141(15) 0.063(12) 0.029(12) -0.017(9) -0.012(10)
F5B 0.047(10) 0.127(14) 0.081(12) 0.030(12) 0.032(9) 0.037(10)
F6B 0.070(12) 0.143(15) 0.094(13) 0.030(12) 0.038(11) 0.072(12)
F7B 0.098(16) 0.123(16) 0.062(12) 0.000(13) 0.010(12) 0.050(13)
F8B 0.054(13) 0.090(16) 0.035(10) -0.011(11) 0.002(10) 0.025(10)
C19B 0.048(8) 0.057(8) 0.038(8) 0.022(8) -0.008(8) -0.013(8)
C20B 0.051(8) 0.066(8) 0.049(8) 0.017(8) -0.013(8) -0.023(8)
C21B 0.043(8) 0.077(9) 0.051(8) 0.023(8) -0.013(8) -0.025(8)
C22B 0.039(7) 0.083(8) 0.047(8) 0.027(7) 0.001(7) -0.003(7)
C23B 0.033(7) 0.063(8) 0.041(7) 0.021(7) 0.002(7) 0.003(7)
C24B 0.039(8) 0.055(8) 0.038(8) 0.026(8) 0.004(7) -0.004(8)
C25B 0.050(10) 0.066(10) 0.043(9) 0.010(9) 0.009(9) 0.028(9)
C26B 0.058(9) 0.075(9) 0.042(9) 0.011(9) 0.013(9) 0.034(9)
C27B 0.053(10) 0.090(10) 0.053(9) 0.020(9) 0.017(9) 0.040(9)
C28B 0.043(8) 0.082(8) 0.051(8) 0.027(8) 0.015(8) 0.027(8)
C29B 0.039(7) 0.070(7) 0.045(7) 0.025(7) 0.007(6) 0.019(7)
C30B 0.041(8) 0.062(9) 0.037(9) 0.017(9) 0.007(8) 0.015(8)
F1A 0.065(3) 0.035(2) 0.045(2) 0.0010(19) -0.008(3) 0.001(2)
F2A 0.110(4) 0.048(3) 0.059(3) 0.004(2) -0.009(3) -0.031(3)
F3A 0.078(4) 0.107(4) 0.080(3) 0.018(3) -0.029(3) -0.052(3)
F4A 0.035(2) 0.111(4) 0.085(4) 0.035(3) -0.013(2) -0.004(3)
F5A 0.037(3) 0.126(5) 0.072(4) 0.031(3) 0.019(2) 0.003(3)
F6A 0.064(3) 0.139(5) 0.082(4) 0.034(3) 0.040(3) 0.050(3)
F7A 0.097(4) 0.088(4) 0.069(3) 0.007(3) 0.032(3) 0.059(3)
F8A 0.067(4) 0.050(3) 0.054(3) -0.001(2) 0.016(4) 0.018(3)
C19A 0.046(5) 0.043(4) 0.042(4) 0.019(4) -0.003(5) -0.008(4)
C20A 0.074(5) 0.050(4) 0.045(4) 0.019(3) -0.013(4) -0.025(4)
C21A 0.054(5) 0.070(5) 0.051(4) 0.018(4) -0.018(4) -0.034(4)
C22A 0.044(4) 0.074(5) 0.049(4) 0.027(4) -0.007(3) -0.020(4)
C23A 0.035(3) 0.054(4) 0.041(3) 0.023(3) 0.000(3) -0.006(3)
C24A 0.037(3) 0.040(4) 0.028(3) 0.015(3) -0.004(3) -0.005(3)
C25A 0.050(4) 0.051(4) 0.037(3) 0.016(3) 0.012(3) 0.018(3)
C26A 0.061(5) 0.069(5) 0.047(4) 0.015(4) 0.017(4) 0.037(4)
C27A 0.047(5) 0.091(6) 0.057(4) 0.034(4) 0.021(4) 0.039(4)
C28A 0.037(4) 0.087(5) 0.052(4) 0.031(4) 0.014(3) 0.011(4)
C29A 0.028(3) 0.059(4) 0.041(4) 0.028(4) 0.006(3) 0.007(3)
C30A 0.037(3) 0.045(4) 0.032(3) 0.014(3) 0.007(3) 0.013(3)
F9B 0.050(11) 0.052(12) 0.055(11) 0.004(12) 0.002(10) -0.001(10)
F10B 0.076(12) 0.078(12) 0.055(10) -0.004(10) 0.001(11) 0.025(10)
F11B 0.105(13) 0.057(10) 0.050(10) 0.007(8) 0.002(11) 0.041(11)
F12B 0.124(13) 0.021(7) 0.047(9) 0.006(7) 0.006(11) 0.015(9)
F13B 0.114(13) 0.046(10) 0.105(12) 0.025(10) -0.008(12) -0.011(11)
F14B 0.117(14) 0.054(11) 0.115(13) 0.032(10) 0.010(12) -0.025(11)
F15B 0.086(14) 0.078(15) 0.098(15) 0.019(12) 0.016(13) -0.030(12)
F16B 0.045(13) 0.063(15) 0.082(13) 0.011(14) -0.001(12) -0.023(10)
C45B 0.065(7) 0.040(7) 0.034(6) -0.008(6) 0.003(6) 0.016(6)
C46B 0.066(8) 0.047(7) 0.041(6) -0.005(7) 0.003(7) 0.020(7)
C47B 0.074(8) 0.043(7) 0.036(7) -0.007(7) 0.003(7) 0.029(7)
C48B 0.079(7) 0.036(6) 0.035(6) -0.001(6) 0.000(7) 0.015(7)
C49B 0.067(7) 0.023(5) 0.024(6) -0.003(5) 0.007(6) 0.014(6)
C50B 0.062(6) 0.037(5) 0.024(5) -0.001(5) -0.002(6) 0.016(6)
C51B 0.066(8) 0.034(8) 0.047(8) 0.004(7) -0.004(8) -0.007(7)
C52B 0.075(9) 0.038(7) 0.059(8) 0.001(7) -0.007(8) -0.011(8)
C53B 0.084(9) 0.026(8) 0.068(8) 0.012(7) -0.004(8) -0.016(8)
C54B 0.082(8) 0.021(6) 0.059(7) 0.005(6) -0.005(7) -0.008(7)
C55B 0.073(7) 0.029(6) 0.045(6) 0.005(5) -0.003(6) -0.002(6)
C56B 0.069(7) 0.026(6) 0.032(6) -0.001(6) -0.002(7) -0.002(6)
F9A 0.044(8) 0.046(10) 0.058(6) -0.011(10) 0.006(6) 0.012(8)
F10A 0.061(7) 0.076(8) 0.058(6) -0.012(6) 0.004(5) 0.034(6)
F11A 0.090(9) 0.078(8) 0.090(7) 0.010(6) 0.016(7) 0.052(7)
F12A 0.145(11) 0.042(5) 0.055(5) -0.003(4) 0.018(8) 0.025(7)
F13A 0.122(10) 0.031(5) 0.087(7) 0.016(4) 0.006(9) 0.013(7)
F14A 0.103(9) 0.034(5) 0.136(9) 0.016(5) -0.006(9) -0.009(7)
F15A 0.083(10) 0.044(8) 0.086(7) 0.005(6) -0.002(9) -0.030(7)
F16A 0.068(10) 0.026(7) 0.095(11) -0.014(8) 0.006(9) -0.006(6)
C45A 0.055(6) 0.043(6) 0.035(5) -0.010(5) 0.002(5) 0.012(6)
C46A 0.058(7) 0.049(7) 0.042(5) -0.006(6) -0.004(6) 0.026(6)
C47A 0.071(7) 0.047(6) 0.044(6) -0.004(5) 0.006(6) 0.026(6)
C48A 0.079(7) 0.040(6) 0.040(5) 0.007(5) 0.008(6) 0.018(6)
C49A 0.071(6) 0.032(5) 0.022(4) 0.001(4) 0.005(5) 0.022(5)
C50A 0.058(6) 0.039(5) 0.026(5) -0.003(5) 0.001(5) 0.013(5)
C51A 0.071(7) 0.028(5) 0.041(5) 0.001(5) -0.004(6) -0.009(5)
C52A 0.074(8) 0.027(5) 0.052(6) 0.004(5) -0.016(7) -0.010(6)
C53A 0.081(8) 0.027(5) 0.077(7) 0.006(5) -0.006(7) -0.010(6)
C54A 0.080(7) 0.024(5) 0.065(6) 0.004(5) -0.009(6) 0.007(6)
C55A 0.073(7) 0.022(4) 0.030(4) 0.000(4) 0.000(6) 0.001(5)
C56A 0.065(6) 0.028(4) 0.027(5) 0.000(4) 0.004(6) 0.004(5)
F9D 0.036(6) 0.050(9) 0.082(8) -0.014(9) 0.006(5) 0.008(7)
F10D 0.039(6) 0.095(9) 0.096(9) -0.037(8) -0.005(6) 0.032(6)
F11D 0.066(8) 0.088(8) 0.083(8) -0.043(7) -0.016(6) 0.049(6)
F12D 0.092(9) 0.057(8) 0.063(7) -0.013(6) -0.004(7) 0.027(7)
F13D 0.146(11) 0.036(6) 0.076(7) 0.018(5) 0.001(9) 0.020(8)
F14D 0.107(10) 0.037(5) 0.109(8) 0.020(5) -0.011(9) -0.015(7)
F15D 0.094(11) 0.042(7) 0.056(6) 0.000(5) -0.002(9) -0.022(8)
F16D 0.048(7) 0.036(8) 0.023(5) -0.008(4) 0.002(4) -0.013(5)
F17 0.0324(14) 0.0318(13) 0.0300(13) 0.0050(11) -0.0050(11) -0.0005(11)
O1 0.0354(19) 0.0386(18) 0.0335(18) 0.0089(14) -0.0011(14) -0.0033(15)
O2 0.038(2) 0.0378(18) 0.0364(18) 0.0003(15) 0.0038(15) 0.0132(15)
O3 0.048(2) 0.0350(18) 0.0367(18) -0.0012(15) -0.0108(16) -0.0083(16)
O4 0.043(2) 0.056(2) 0.0360(19) -0.0012(17) 0.0047(16) 0.0206(17)
N155 0.097(4) 0.077(3) 0.032(2) 0.025(2) 0.019(3) 0.030(3)
C1 0.034(3) 0.032(2) 0.030(2) 0.0068(19) -0.003(2) -0.005(2)
C2 0.030(3) 0.034(2) 0.030(2) 0.0001(19) -0.0011(19) -0.005(2)
C3 0.047(3) 0.048(3) 0.034(3) 0.005(2) -0.007(2) -0.016(2)
C4 0.062(4) 0.052(3) 0.046(3) 0.010(3) -0.014(3) -0.026(3)
C5 0.064(4) 0.066(4) 0.046(3) 0.009(3) -0.019(3) -0.035(3)
C6 0.046(3) 0.053(3) 0.035(3) 0.004(2) -0.010(2) -0.014(3)
C7 0.038(3) 0.044(3) 0.025(2) 0.007(2) 0.000(2) -0.001(2)
C8 0.058(4) 0.059(3) 0.033(3) -0.004(2) -0.003(2) 0.010(3)
C9 0.085(5) 0.082(4) 0.029(3) -0.006(3) -0.001(3) 0.006(4)
C10 0.071(4) 0.113(5) 0.028(3) 0.001(3) -0.008(3) -0.006(4)
C11 0.044(3) 0.110(5) 0.043(3) 0.009(3) -0.008(3) 0.005(3)
C12 0.041(3) 0.076(4) 0.029(3) 0.005(3) 0.002(2) 0.002(3)
C13 0.049(3) 0.058(3) 0.020(2) 0.004(2) 0.004(2) 0.023(3)
C14 0.086(5) 0.053(3) 0.051(3) 0.003(3) 0.013(3) 0.028(3)
C15 0.117(6) 0.061(4) 0.059(4) -0.003(3) -0.002(4) 0.043(4)
C16 0.090(6) 0.119(6) 0.052(4) -0.020(4) 0.000(4) 0.063(5)
C17 0.057(4) 0.132(6) 0.041(3) -0.015(4) -0.006(3) 0.046(4)
C18 0.046(3) 0.093(4) 0.034(3) -0.005(3) -0.003(2) 0.029(3)
C27 0.026(2) 0.062(3) 0.027(2) 0.012(2) 0.0032(19) 0.011(2)
C28 0.036(3) 0.048(3) 0.035(3) 0.018(2) 0.001(2) -0.001(2)
C33 0.034(3) 0.035(2) 0.025(2) 0.0034(19) -0.0060(19) -0.007(2)
C34 0.046(3) 0.040(3) 0.031(3) 0.000(2) 0.000(2) -0.011(2)
C35 0.066(4) 0.064(4) 0.033(3) 0.003(3) 0.009(3) -0.026(3)
C36 0.072(4) 0.066(4) 0.041(3) 0.021(3) -0.007(3) -0.023(3)
C37 0.064(4) 0.067(4) 0.050(3) 0.025(3) -0.021(3) -0.006(3)
C38 0.043(3) 0.045(3) 0.037(3) 0.012(2) -0.006(2) -0.004(2)
C39 0.035(3) 0.042(3) 0.031(2) 0.008(2) 0.001(2) 0.007(2)
C40 0.029(3) 0.069(4) 0.041(3) 0.016(3) 0.000(2) -0.002(3)
C41 0.038(3) 0.094(5) 0.063(4) 0.033(4) 0.003(3) 0.001(3)
C42 0.059(4) 0.087(5) 0.060(4) 0.040(4) 0.019(3) 0.034(4)
C43 0.086(5) 0.057(4) 0.053(4) 0.011(3) 0.024(3) 0.030(4)
C44 0.056(4) 0.045(3) 0.048(3) 0.009(3) 0.008(3) 0.016(3)
C45D 0.053(7) 0.050(8) 0.045(7) -0.001(7) 0.001(7) 0.014(7)
C46D 0.056(7) 0.052(7) 0.051(6) -0.014(6) -0.006(6) 0.022(6)
C47D 0.061(8) 0.042(7) 0.050(7) -0.014(6) -0.006(7) 0.032(6)
C48D 0.070(7) 0.035(6) 0.035(5) -0.006(5) 0.002(6) 0.023(6)
C49D 0.063(6) 0.042(5) 0.029(5) -0.003(5) -0.003(5) 0.021(5)
C50D 0.054(6) 0.038(5) 0.022(5) -0.001(5) 0.003(5) 0.020(5)
C51D 0.069(7) 0.030(5) 0.043(6) -0.002(5) -0.005(6) 0.004(5)
C52D 0.075(7) 0.030(5) 0.054(5) 0.009(5) 0.001(6) -0.010(5)
C53D 0.082(8) 0.024(5) 0.062(6) 0.009(5) 0.002(7) -0.004(6)
C54D 0.085(7) 0.032(5) 0.051(6) -0.006(5) -0.011(6) 0.005(6)
C55D 0.067(6) 0.024(5) 0.023(5) 0.003(4) 0.010(6) 0.007(5)
C56D 0.067(6) 0.029(5) 0.026(5) 0.000(4) -0.006(6) 0.002(5)
C57A 0.074(7) 0.023(5) 0.022(6) 0.000(5) -0.007(6) -0.001(6)
C57D 0.069(7) 0.028(6) 0.028(6) 0.000(6) -0.002(6) 0.007(6)
C57B 0.067(7) 0.034(6) 0.024(7) 0.001(6) -0.006(7) -0.002(6)
C58D 0.064(7) 0.038(6) 0.019(7) -0.009(5) 0.002(6) 0.029(6)
C58B 0.065(7) 0.035(7) 0.023(7) -0.004(6) 0.001(7) 0.022(7)
C58A 0.056(7) 0.046(5) 0.025(7) -0.002(5) 0.003(6) 0.023(5)
C59 0.126(6) 0.097(5) 0.032(3) 0.010(3) 0.004(4) 0.028(5)
C60 0.144(7) 0.115(6) 0.052(4) -0.003(4) 0.011(4) 0.065(5)
C61 0.177(9) 0.113(7) 0.056(4) -0.005(4) 0.021(5) 0.075(6)
C62 0.242(14) 0.161(11) 0.112(9) -0.029(8) 0.022(9) 0.045(11)
C63 0.092(5) 0.055(4) 0.048(3) 0.013(3) 0.020(3) 0.020(3)
C64 0.151(8) 0.058(4) 0.100(6) 0.019(4) 0.021(6) -0.009(5)
C65 0.127(7) 0.087(6) 0.111(7) -0.009(5) 0.034(6) -0.050(5)
C66 0.145(9) 0.114(7) 0.136(8) -0.047(6) 0.063(7) -0.071(7)
C67 0.056(4) 0.146(7) 0.056(4) 0.048(4) 0.007(3) 0.035(4)
C68 0.064(5) 0.251(10) 0.075(5) 0.043(6) 0.008(4) 0.040(6)
C69 0.047(4) 0.243(11) 0.084(6) 0.027(7) 0.005(4) 0.029(6)
C70 0.092(6) 0.194(10) 0.047(4) -0.013(5) 0.002(4) 0.002(6)
C71B 0.072(6) 0.085(5) 0.031(4) 0.015(4) -0.006(4) 0.038(5)
C71A 0.072(6) 0.085(5) 0.031(4) 0.015(4) -0.006(4) 0.038(5)
C72A 0.084(6) 0.087(5) 0.049(4) 0.008(4) 0.003(5) 0.048(5)
C72B 0.084(6) 0.087(5) 0.049(4) 0.008(4) 0.003(5) 0.048(5)
C73B 0.067(7) 0.101(8) 0.060(6) -0.033(6) -0.015(6) 0.035(6)
C73A 0.075(9) 0.098(9) 0.067(8) -0.001(8) 0.003(9) 0.078(8)
C74B 0.098(11) 0.169(14) 0.083(10) 0.049(10) 0.045(9) 0.047(10)
C74A 0.156(19) 0.171(19) 0.127(18) -0.031(17) -0.030(17) 0.058(16)

loop_
_atom_type_symbol
_atom_type_description
_atom_type_scat_dispersion_real
_atom_type_scat_dispersion_imag
_atom_type_scat_source
C C 0.0033 0.0016 'International Tables Vol C Tables 4.2.6.8 and 6.1.1.4'
H H 0.0000 0.0000 'International Tables Vol C Tables 4.2.6.8 and 6.1.1.4'
F F 0.0171 0.0103 'International Tables Vol C Tables 4.2.6.8 and 6.1.1.4'
N N 0.0061 0.0033 'International Tables Vol C Tables 4.2.6.8 and 6.1.1.4'
O O 0.0106 0.0060 'International Tables Vol C Tables 4.2.6.8 and 6.1.1.4'
Sb Sb -0.5866 1.5461 'International Tables Vol C Tables 4.2.6.8 and 6.1.1.4'

loop_
_geom_angle_atom_site_label_1
_geom_angle_atom_site_label_2
_geom_angle_atom_site_label_3
_geom_angle
_geom_angle_site_symmetry_1
_geom_angle_site_symmetry_3
_geom_angle_publ_flag
F17 Sb1 C1 82.62(13) . . ?
F17 Sb1 C7 172.44(15) . . ?
O1 Sb1 F17 76.53(11) . . ?
O1 Sb1 O2 77.79(13) . . ?
O1 Sb1 C1 156.31(15) . . ?
O1 Sb1 C7 98.47(15) . . ?
O1 Sb1 C13 88.37(19) . . ?
O2 Sb1 F17 83.81(12) . . ?
O2 Sb1 C1 89.00(16) . . ?
O2 Sb1 C7 89.61(16) . . ?
O2 Sb1 C13 165.38(19) . . ?
C7 Sb1 C1 101.05(17) . . ?
C13 Sb1 F17 88.44(15) . . ?
C13 Sb1 C1 102.3(2) . . ?
C13 Sb1 C7 97.15(18) . . ?
F17 Sb2 C2 82.85(14) . . ?
F17 Sb2 C58B 70.0(18) . . ?
O3 Sb2 F17 79.04(11) . . ?
O3 Sb2 O4 76.67(15) . . ?
O3 Sb2 C2 157.36(15) . . ?
O3 Sb2 C33 95.13(15) . . ?
O3 Sb2 C39 88.85(17) . . ?
O3 Sb2 C58B 48.3(9) . . ?
O4 Sb2 F17 81.48(12) . . ?
O4 Sb2 C2 87.36(16) . . ?
O4 Sb2 C33 92.05(16) . . ?
O4 Sb2 C39 161.61(17) . . ?
O4 Sb2 C58B 29.9(11) . . ?
C2 Sb2 C58B 112.3(10) . . ?
C33 Sb2 F17 172.11(14) . . ?
C33 Sb2 C2 101.45(17) . . ?
C33 Sb2 C58B 102.1(18) . . ?
C39 Sb2 F17 84.70(14) . . ?
C39 Sb2 C2 102.94(19) . . ?
C39 Sb2 C33 100.61(18) . . ?
C39 Sb2 C58B 132.7(12) . . ?
F1B C19B C20B 114(2) . . ?
F1B C19B C24B 126(2) . . ?
C24B C19B C20B 120.3(19) . . ?
F2B C20B C19B 118(2) . . ?
F2B C20B C21B 124(2) . . ?
C21B C20B C19B 117.9(19) . . ?
F3B C21B C22B 118(2) . . ?
C20B C21B F3B 119(2) . . ?
C20B C21B C22B 122.3(19) . . ?
F4B C22B C21B 116.9(18) . . ?
F4B C22B C23B 122.3(19) . . ?
C21B C22B C23B 120.7(18) . . ?
C22B C23B C24B 118.1(18) . . ?
C22B C23B C29B 123.0(19) . . ?
C24B C23B C29B 118.7(18) . . ?
C19B C24B C23B 120(2) . . ?
C19B C24B C28 105.4(17) . . ?
C23B C24B C28 134.0(18) . . ?
F8B C25B C26B 115(2) . . ?
F8B C25B C30B 125(2) . . ?
C30B C25B C26B 120(2) . . ?
F7B C26B C25B 119(2) . . ?
F7B C26B C27B 123(2) . . ?
C27B C26B C25B 118(2) . . ?
F6B C27B C26B 117(2) . . ?
F6B C27B C28B 120(2) . . ?
C28B C27B C26B 122(2) . . ?
F5B C28B C27B 117(2) . . ?
F5B C28B C29B 123(2) . . ?
C27B C28B C29B 120(2) . . ?
C28B C29B C23B 123.2(19) . . ?
C28B C29B C30B 117.4(18) . . ?
C30B C29B C23B 119.3(19) . . ?
C25B C30B C29B 122(2) . . ?
C25B C30B C27 132.2(18) . . ?
C29B C30B C27 106.1(16) . . ?
F1A C19A C20A 115.3(9) . . ?
F1A C19A C24A 121.6(8) . . ?
C20A C19A C24A 123.1(8) . . ?
F2A C20A C19A 121.6(8) . . ?
F2A C20A C21A 119.9(7) . . ?
C19A C20A C21A 118.4(8) . . ?
F3A C21A C20A 119.4(8) . . ?
F3A C21A C22A 120.3(8) . . ?
C22A C21A C20A 120.3(7) . . ?
F4A C22A C21A 116.1(7) . . ?
F4A C22A C23A 121.3(8) . . ?
C21A C22A C23A 122.5(7) . . ?
C22A C23A C24A 117.0(7) . . ?
C22A C23A C29A 124.7(7) . . ?
C24A C23A C29A 118.2(6) . . ?
C19A C24A C23A 118.0(7) . . ?
C19A C24A C28 124.4(6) . . ?
C23A C24A C28 117.3(6) . . ?
F8A C25A C26A 117.3(7) . . ?
F8A C25A C30A 121.5(6) . . ?
C26A C25A C30A 121.2(7) . . ?
F7A C26A C25A 120.0(8) . . ?
F7A C26A C27A 120.0(7) . . ?
C27A C26A C25A 119.9(8) . . ?
F6A C27A C26A 119.5(9) . . ?
F6A C27A C28A 119.3(9) . . ?
C26A C27A C28A 121.1(7) . . ?
F5A C28A C27A 116.4(7) . . ?
F5A C28A C29A 122.1(8) . . ?
C27A C28A C29A 121.2(8) . . ?
C28A C29A C23A 123.8(7) . . ?
C28A C29A C30A 118.5(7) . . ?
C30A C29A C23A 117.7(6) . . ?
C25A C30A C29A 118.0(6) . . ?
C25A C30A C27 119.7(6) . . ?
C27 C30A C29A 121.9(6) . . ?
F9B C45B C46B 114.4(16) . . ?
F9B C45B C50B 125.5(15) . . ?
C46B C45B C50B 120.0 . . ?
F10B C46B C45B 118.3(14) . . ?
F10B C46B C47B 121.7(14) . . ?
C45B C46B C47B 120.0 . . ?
F11B C47B C46B 115.2(15) . . ?
F11B C47B C48B 124.8(15) . . ?
C48B C47B C46B 120.0 . . ?
C47B C48B F12B 121.0(12) . . ?
C49B C48B F12B 118.2(12) . . ?
C49B C48B C47B 120.0 . . ?
C48B C49B C50B 120.0 . . ?
C48B C49B C55B 121.9(10) . . ?
C50B C49B C55B 116.6(10) . . ?
C45B C50B C58B 112(2) . . ?
C49B C50B C45B 120.0 . . ?
C49B C50B C58B 126.9(18) . . ?
F16B C51B C52B 115.4(13) . . ?
F16B C51B C56B 124.6(13) . . ?
C52B C51B C56B 120.0 . . ?
F15B C52B C51B 120.1(13) . . ?
F15B C52B C53B 119.8(13) . . ?
C51B C52B C53B 120.0 . . ?
F14B C53B C52B 118.4(15) . . ?
F14B C53B C54B 120.9(14) . . ?
C54B C53B C52B 120.0 . . ?
F13B C54B C53B 113.6(15) . . ?
F13B C54B C55B 123.9(15) . . ?
C53B C54B C55B 120.0 . . ?
C54B C55B C49B 121.1(10) . . ?
C56B C55B C49B 116.5(11) . . ?
C56B C55B C54B 120.0 . . ?
C55B C56B C51B 120.0 . . ?
C57B C56B C51B 131.3(15) . . ?
C57B C56B C55B 108.6(16) . . ?
F9A C45A C46A 117.1(9) . . ?
F9A C45A C50A 122.7(9) . . ?
C46A C45A C50A 120.0 . . ?
F10A C46A C45A 120.6(8) . . ?
F10A C46A C47A 119.3(8) . . ?
C47A C46A C45A 120.0 . . ?
F11A C47A C46A 118.1(9) . . ?
F11A C47A C48A 121.9(9) . . ?
C46A C47A C48A 120.0 . . ?
F12A C48A C47A 115.1(9) . . ?
F12A C48A C49A 122.8(9) . . ?
C47A C48A C49A 120.0 . . ?
C48A C49A C50A 120.0 . . ?
C48A C49A C55A 120.7(6) . . ?
C50A C49A C55A 119.2(6) . . ?
C49A C50A C45A 120.0 . . ?
C58A C50A C45A 113.0(12) . . ?
C58A C50A C49A 126.3(13) . . ?
F16A C51A C52A 115.1(11) . . ?
F16A C51A C56A 124.8(11) . . ?
C52A C51A C56A 120.0 . . ?
F15A C52A C51A 119.7(9) . . ?
F15A C52A C53A 120.2(9) . . ?
C53A C52A C51A 120.0 . . ?
F14A C53A C52A 118.9(9) . . ?
F14A C53A C54A 120.7(9) . . ?
C52A C53A C54A 120.0 . . ?
F13A C54A C53A 114.3(9) . . ?
F13A C54A C55A 121.7(8) . . ?
C53A C54A C55A 120.0 . . ?
C54A C55A C49A 122.5(7) . . ?
C56A C55A C49A 117.3(7) . . ?
C56A C55A C54A 120.0 . . ?
C51A C56A C57A 120.2(11) . . ?
C55A C56A C51A 120.0 . . ?
C55A C56A C57A 119.8(11) . . ?
Sb1 F17 Sb2 126.30(12) . . ?
C28 O1 Sb1 111.0(3) . . ?
C27 O2 Sb1 111.5(3) . . ?
C57A O3 Sb2 111.7(19) . . ?
C57D O3 Sb2 105(2) . . ?
C57B O3 Sb2 122(2) . . ?
C58D O4 Sb2 109(2) . . ?
C58B O4 Sb2 100(3) . . ?
C58A O4 Sb2 118.4(15) . . ?
C63 N155 C59 108.6(5) . . ?
C63 N155 C67 105.8(4) . . ?
C63 N155 C71B 103.6(6) . . ?
C63 N155 C71A 129.3(9) . . ?
C67 N155 C59 108.8(6) . . ?
C67 N155 C71B 120.4(7) . . ?
C71B N155 C59 108.9(5) . . ?
C71A N155 C59 100.1(6) . . ?
C71A N155 C67 102.9(9) . . ?
C2 C1 Sb1 124.3(3) . . ?
C6 C1 Sb1 117.2(3) . . ?
C6 C1 C2 118.4(4) . . ?
C1 C2 Sb2 123.8(3) . . ?
C3 C2 Sb2 116.6(3) . . ?
C3 C2 C1 119.6(4) . . ?
C2 C3 H3 119.6 . . ?
C4 C3 C2 120.8(5) . . ?
C4 C3 H3 119.6 . . ?
C3 C4 H4 120.4 . . ?
C5 C4 C3 119.3(5) . . ?
C5 C4 H4 120.4 . . ?
C4 C5 H5 119.9 . . ?
C6 C5 C4 120.1(5) . . ?
C6 C5 H5 119.9 . . ?
C1 C6 H6 119.1 . . ?
C5 C6 C1 121.7(5) . . ?
C5 C6 H6 119.1 . . ?
C8 C7 Sb1 120.9(4) . . ?
C12 C7 Sb1 120.0(4) . . ?
C12 C7 C8 118.9(5) . . ?
C7 C8 H8 119.8 . . ?
C7 C8 C9 120.5(6) . . ?
C9 C8 H8 119.8 . . ?
C8 C9 H9 120.3 . . ?
C10 C9 C8 119.4(6) . . ?
C10 C9 H9 120.3 . . ?
C9 C10 H10 119.7 . . ?
C11 C10 C9 120.7(6) . . ?
C11 C10 H10 119.7 . . ?
C10 C11 H11 119.7 . . ?
C10 C11 C12 120.6(6) . . ?
C12 C11 H11 119.7 . . ?
C7 C12 C11 119.8(5) . . ?
C7 C12 H12 120.1 . . ?
C11 C12 H12 120.1 . . ?
C14 C13 Sb1 122.5(4) . . ?
C18 C13 Sb1 119.0(4) . . ?
C18 C13 C14 118.1(5) . . ?
C13 C14 H14 120.6 . . ?
C13 C14 C15 118.8(7) . . ?
C15 C14 H14 120.6 . . ?
C14 C15 H15 119.8 . . ?
C16 C15 C14 120.5(8) . . ?
C16 C15 H15 119.8 . . ?
C15 C16 H16 119.8 . . ?
C17 C16 C15 120.5(7) . . ?
C17 C16 H16 119.8 . . ?
C16 C17 H17 119.7 . . ?
C16 C17 C18 120.6(8) . . ?
C18 C17 H17 119.7 . . ?
C13 C18 H18 119.2 . . ?
C17 C18 C13 121.5(7) . . ?
C17 C18 H18 119.2 . . ?
O2 C27 C30B 101.2(9) . . ?
O2 C27 C30A 125.1(5) . . ?
O2 C27 C28 117.5(4) . . ?
C28 C27 C30B 140.2(10) . . ?
C28 C27 C30A 117.3(5) . . ?
O1 C28 C24B 144.7(11) . . ?
O1 C28 C24A 119.2(5) . . ?
O1 C28 C27 117.2(4) . . ?
C27 C28 C24B 98.0(10) . . ?
C27 C28 C24A 123.0(5) . . ?
C34 C33 Sb2 121.5(3) . . ?
C34 C33 C38 119.1(4) . . ?
C38 C33 Sb2 119.4(4) . . ?
C33 C34 H34 120.0 . . ?
C33 C34 C35 120.0(5) . . ?
C35 C34 H34 120.0 . . ?
C34 C35 H35 119.9 . . ?
C36 C35 C34 120.1(6) . . ?
C36 C35 H35 119.9 . . ?
C35 C36 H36 119.9 . . ?
C37 C36 C35 120.2(5) . . ?
C37 C36 H36 119.9 . . ?
C36 C37 H37 119.7 . . ?
C36 C37 C38 120.7(6) . . ?
C38 C37 H37 119.7 . . ?
C33 C38 C37 119.8(5) . . ?
C33 C38 H38 120.1 . . ?
C37 C38 H38 120.1 . . ?
C40 C39 Sb2 121.4(4) . . ?
C44 C39 Sb2 119.4(4) . . ?
C44 C39 C40 119.2(5) . . ?
C39 C40 H40 119.9 . . ?
C41 C40 C39 120.2(6) . . ?
C41 C40 H40 119.9 . . ?
C40 C41 H41 120.2 . . ?
C42 C41 C40 119.6(6) . . ?
C42 C41 H41 120.2 . . ?
C41 C42 H42 119.2 . . ?
C43 C42 C41 121.6(6) . . ?
C43 C42 H42 119.2 . . ?
C42 C43 H43 120.5 . . ?
C42 C43 C44 119.0(6) . . ?
C44 C43 H43 120.5 . . ?
C39 C44 C43 120.5(6) . . ?
C39 C44 H44 119.8 . . ?
C43 C44 H44 119.8 . . ?
F9D C45D C46D 114.9(12) . . ?
F9D C45D C50D 125.0(12) . . ?
C46D C45D C50D 120.0 . . ?
F10D C46D C45D 121.3(10) . . ?
F10D C46D C47D 118.7(10) . . ?
C45D C46D C47D 120.0 . . ?
F11D C47D C46D 118.7(11) . . ?
F11D C47D C48D 121.0(11) . . ?
C48D C47D C46D 120.0 . . ?
F12D C48D C47D 113.9(11) . . ?
F12D C48D C49D 125.4(11) . . ?
C47D C48D C49D 120.0 . . ?
C48D C49D C50D 120.0 . . ?
C48D C49D C55D 124.6(8) . . ?
C50D C49D C55D 115.2(8) . . ?
C45D C50D C58D 129.7(10) . . ?
C49D C50D C45D 120.0 . . ?
C49D C50D C58D 110.3(10) . . ?
F16D C51D C52D 115.9(12) . . ?
F16D C51D C56D 124.1(12) . . ?
C52D C51D C56D 120.0 . . ?
F15D C52D C51D 118.4(12) . . ?
F15D C52D C53D 121.3(12) . . ?
C51D C52D C53D 120.0 . . ?
F14D C53D C52D 120.7(12) . . ?
F14D C53D C54D 119.2(12) . . ?
C52D C53D C54D 120.0 . . ?
F13D C54D C53D 118.4(11) . . ?
F13D C54D C55D 120.7(10) . . ?
C55D C54D C53D 120.0 . . ?
C54D C55D C49D 120.2(9) . . ?
C54D C55D C56D 120.0 . . ?
C56D C55D C49D 119.0(9) . . ?
C51D C56D C57D 117.7(15) . . ?
C55D C56D C51D 120.0 . . ?
C55D C56D C57D 120.7(14) . . ?
O3 C57A C56A 120(3) . . ?
O3 C57A C58A 119(3) . . ?
C58A C57A C56A 120.9(11) . . ?
O3 C57D C56D 123(4) . . ?
C58D C57D O3 126(4) . . ?
C58D C57D C56D 110.8(15) . . ?
C56B C57B O3 118(3) . . ?
C56B C57B C58B 151(2) . . ?
O3 C57B C58B 91(3) . . ?
O4 C58D C50D 105(3) . . ?
C57D C58D O4 116(4) . . ?
C57D C58D C50D 136(2) . . ?
C50B C58B Sb2 163(5) . . ?
O4 C58B Sb2 50(2) . . ?
O4 C58B C50B 127(4) . . ?
O4 C58B C57B 138(6) . . ?
C57B C58B Sb2 89(4) . . ?
C57B C58B C50B 93.5(11) . . ?
C50A C58A C57A 114.9(14) . . ?
O4 C58A C50A 135(3) . . ?
O4 C58A C57A 109(2) . . ?
N155 C59 H59A 108.0 . . ?
N155 C59 H59B 108.0 . . ?
H59A C59 H59B 107.3 . . ?
C60 C59 N155 117.0(5) . . ?
C60 C59 H59A 108.0 . . ?
C60 C59 H59B 108.0 . . ?
C59 C60 H60A 109.7 . . ?
C59 C60 H60B 109.7 . . ?
C59 C60 C61 109.9(6) . . ?
H60A C60 H60B 108.2 . . ?
C61 C60 H60A 109.7 . . ?
C61 C60 H60B 109.7 . . ?
C60 C61 H61 124.8 . . ?
C62 C61 C60 110.3(8) . . ?
C62 C61 H61 124.8 . . ?
C61 C62 H62A 109.5 . . ?
C61 C62 H62B 109.5 . . ?
C61 C62 H62C 109.5 . . ?
H62A C62 H62B 109.5 . . ?
H62A C62 H62C 109.5 . . ?
H62B C62 H62C 109.5 . . ?
N155 C63 H63A 108.1 . . ?
N155 C63 H63B 108.1 . . ?
N155 C63 C64 116.7(6) . . ?
H63A C63 H63B 107.3 . . ?
C64 C63 H63A 108.1 . . ?
C64 C63 H63B 108.1 . . ?
C63 C64 H64A 109.6 . . ?
C63 C64 H64B 109.6 . . ?
C63 C64 C65 110.5(6) . . ?
H64A C64 H64B 108.1 . . ?
C65 C64 H64A 109.6 . . ?
C65 C64 H64B 109.6 . . ?
C64 C65 H65A 110.5 . . ?
C64 C65 H65B 110.5 . . ?
H65A C65 H65B 108.7 . . ?
C66 C65 C64 106.3(8) . . ?
C66 C65 H65A 110.5 . . ?
C66 C65 H65B 110.5 . . ?
C65 C66 H66A 109.5 . . ?
C65 C66 H66B 109.5 . . ?
C65 C66 H66C 109.5 . . ?
H66A C66 H66B 109.5 . . ?
H66A C66 H66C 109.5 . . ?
H66B C66 H66C 109.5 . . ?
N155 C67 H67A 108.6 . . ?
N155 C67 H67B 108.6 . . ?
N155 C67 C68 114.4(6) . . ?
H67A C67 H67B 107.6 . . ?
C68 C67 H67A 108.6 . . ?
C68 C67 H67B 108.6 . . ?
C67 C68 H68A 109.3 . . ?
C67 C68 H68B 109.3 . . ?
H68A C68 H68B 108.0 . . ?
C69 C68 C67 111.4(7) . . ?
C69 C68 H68A 109.3 . . ?
C69 C68 H68B 109.3 . . ?
C68 C69 H69A 109.9 . . ?
C68 C69 H69B 109.9 . . ?
H69A C69 H69B 108.3 . . ?
C70 C69 C68 108.9(10) . . ?
C70 C69 H69A 109.9 . . ?
C70 C69 H69B 109.9 . . ?
C69 C70 H70A 109.5 . . ?
C69 C70 H70B 109.5 . . ?
C69 C70 H70C 109.5 . . ?
H70A C70 H70B 109.5 . . ?
H70A C70 H70C 109.5 . . ?
H70B C70 H70C 109.5 . . ?
N155 C71B H71C 108.1 . . ?
N155 C71B H71D 108.1 . . ?
H71C C71B H71D 107.3 . . ?
C72B C71B N155 116.8(6) . . ?
C72B C71B H71C 108.1 . . ?
C72B C71B H71D 108.1 . . ?
N155 C71A H71A 109.7 . . ?
N155 C71A H71B 109.7 . . ?
N155 C71A C72A 110.0(8) . . ?
H71A C71A H71B 108.2 . . ?
C72A C71A H71A 109.7 . . ?
C72A C71A H71B 109.7 . . ?
C71A C72A H72A 110.6 . . ?
C71A C72A H72B 110.6 . . ?
C71A C72A C73A 105.6(8) . . ?
H72A C72A H72B 108.8 . . ?
C73A C72A H72A 110.6 . . ?
C73A C72A H72B 110.6 . . ?
C71B C72B H72C 109.5 . . ?
C71B C72B H72D 109.5 . . ?
C71B C72B C73B 110.8(6) . . ?
H72C C72B H72D 108.1 . . ?
C73B C72B H72C 109.5 . . ?
C73B C72B H72D 109.5 . . ?
C72B C73B H73C 110.9 . . ?
C72B C73B H73D 110.9 . . ?
H73C C73B H73D 108.9 . . ?
C74B C73B C72B 104.4(8) . . ?
C74B C73B H73C 110.9 . . ?
C74B C73B H73D 110.9 . . ?
C72A C73A H73A 109.8 . . ?
C72A C73A H73B 109.8 . . ?
H73A C73A H73B 108.3 . . ?
C74A C73A C72A 109.3(10) . . ?
C74A C73A H73A 109.8 . . ?
C74A C73A H73B 109.8 . . ?
C73B C74B H74D 109.5 . . ?
C73B C74B H74E 109.5 . . ?
C73B C74B H74F 109.5 . . ?
H74D C74B H74E 109.5 . . ?
H74D C74B H74F 109.5 . . ?
H74E C74B H74F 109.5 . . ?
C73A C74A H74A 109.5 . . ?
C73A C74A H74B 109.5 . . ?
C73A C74A H74C 109.5 . . ?
H74A C74A H74B 109.5 . . ?
H74A C74A H74C 109.5 . . ?
H74B C74A H74C 109.5 . . ?

loop_
_geom_bond_atom_site_label_1
_geom_bond_atom_site_label_2
_geom_bond_distance
_geom_bond_site_symmetry_2
_geom_bond_publ_flag
Sb1 F17 2.128(2) . ?
Sb1 O1 2.064(3) . ?
Sb1 O2 2.064(3) . ?
Sb1 C1 2.150(4) . ?
Sb1 C7 2.146(5) . ?
Sb1 C13 2.126(5) . ?
Sb2 F17 2.140(2) . ?
Sb2 O3 2.060(3) . ?
Sb2 O4 2.066(3) . ?
Sb2 C2 2.143(4) . ?
Sb2 C33 2.138(4) . ?
Sb2 C39 2.125(5) . ?
Sb2 C58B 2.66(6) . ?
F1B C19B 1.30(3) . ?
F2B C20B 1.31(3) . ?
F3B C21B 1.35(2) . ?
F4B C22B 1.35(2) . ?
F5B C28B 1.33(3) . ?
F6B C27B 1.36(2) . ?
F7B C26B 1.35(3) . ?
F8B C25B 1.35(3) . ?
C19B C20B 1.43(2) . ?
C19B C24B 1.38(3) . ?
C20B C21B 1.35(3) . ?
C21B C22B 1.38(3) . ?
C22B C23B 1.40(2) . ?
C23B C24B 1.40(2) . ?
C23B C29B 1.47(2) . ?
C25B C26B 1.40(3) . ?
C25B C30B 1.38(3) . ?
C26B C27B 1.38(3) . ?
C27B C28B 1.37(3) . ?
C28B C29B 1.40(2) . ?
C29B C30B 1.41(2) . ?
F1A C19A 1.353(10) . ?
F2A C20A 1.341(9) . ?
F3A C21A 1.341(8) . ?
F4A C22A 1.344(9) . ?
F5A C28A 1.337(9) . ?
F6A C27A 1.347(9) . ?
F7A C26A 1.344(9) . ?
F8A C25A 1.334(9) . ?
C19A C20A 1.368(12) . ?
C19A C24A 1.392(12) . ?
C20A C21A 1.382(11) . ?
C21A C22A 1.360(12) . ?
C22A C23A 1.399(10) . ?
C23A C24A 1.426(9) . ?
C23A C29A 1.471(10) . ?
C25A C26A 1.372(9) . ?
C25A C30A 1.411(9) . ?
C26A C27A 1.360(12) . ?
C27A C28A 1.368(12) . ?
C28A C29A 1.389(9) . ?
C29A C30A 1.424(9) . ?
F9B C45B 1.34(2) . ?
F10B C46B 1.32(2) . ?
F11B C47B 1.338(19) . ?
F12B C48B 1.411(18) . ?
F13B C54B 1.33(2) . ?
F14B C53B 1.345(18) . ?
F15B C52B 1.35(2) . ?
F16B C51B 1.34(2) . ?
C45B C46B 1.3900 . ?
C45B C50B 1.3900 . ?
C46B C47B 1.3900 . ?
C47B C48B 1.3900 . ?
C48B C49B 1.3900 . ?
C49B C50B 1.3900 . ?
C49B C55B 1.527(16) . ?
C50B C58B 1.58(5) . ?
C51B C52B 1.3900 . ?
C51B C56B 1.3900 . ?
C52B C53B 1.3900 . ?
C53B C54B 1.3900 . ?
C54B C55B 1.3900 . ?
C55B C56B 1.3900 . ?
C56B C57B 1.30(5) . ?
F9A C45A 1.317(12) . ?
F10A C46A 1.334(13) . ?
F11A C47A 1.334(11) . ?
F12A C48A 1.374(13) . ?
F13A C54A 1.357(13) . ?
F14A C53A 1.340(12) . ?
F15A C52A 1.346(14) . ?
F16A C51A 1.322(17) . ?
C45A C46A 1.3900 . ?
C45A C50A 1.3900 . ?
C46A C47A 1.3900 . ?
C47A C48A 1.3900 . ?
C48A C49A 1.3900 . ?
C49A C50A 1.3900 . ?
C49A C55A 1.496(10) . ?
C50A C58A 1.38(3) . ?
C51A C52A 1.3900 . ?
C51A C56A 1.3900 . ?
C52A C53A 1.3900 . ?
C53A C54A 1.3900 . ?
C54A C55A 1.3900 . ?
C55A C56A 1.3900 . ?
C56A C57A 1.51(4) . ?
F9D C45D 1.320(15) . ?
F10D C46D 1.340(15) . ?
F11D C47D 1.353(13) . ?
F12D C48D 1.333(16) . ?
F13D C54D 1.384(17) . ?
F14D C53D 1.317(16) . ?
F15D C52D 1.35(2) . ?
F16D C51D 1.36(2) . ?
O1 C28 1.328(6) . ?
O2 C27 1.340(6) . ?
O3 C57A 1.355(8) . ?
O3 C57D 1.358(8) . ?
O3 C57B 1.347(9) . ?
O4 C58D 1.344(8) . ?
O4 C58B 1.349(9) . ?
O4 C58A 1.341(8) . ?
N155 C59 1.553(8) . ?
N155 C63 1.479(8) . ?
N155 C67 1.517(8) . ?
N155 C71B 1.538(8) . ?
N155 C71A 1.498(9) . ?
C1 C2 1.403(6) . ?
C1 C6 1.384(6) . ?
C2 C3 1.388(6) . ?
C3 H3 0.9500 . ?
C3 C4 1.386(7) . ?
C4 H4 0.9500 . ?
C4 C5 1.383(7) . ?
C5 H5 0.9500 . ?
C5 C6 1.368(7) . ?
C6 H6 0.9500 . ?
C7 C8 1.381(7) . ?
C7 C12 1.380(7) . ?
C8 H8 0.9500 . ?
C8 C9 1.399(7) . ?
C9 H9 0.9500 . ?
C9 C10 1.368(9) . ?
C10 H10 0.9500 . ?
C10 C11 1.348(9) . ?
C11 H11 0.9500 . ?
C11 C12 1.399(7) . ?
C12 H12 0.9500 . ?
C13 C14 1.386(8) . ?
C13 C18 1.383(8) . ?
C14 H14 0.9500 . ?
C14 C15 1.426(9) . ?
C15 H15 0.9500 . ?
C15 C16 1.357(11) . ?
C16 H16 0.9500 . ?
C16 C17 1.333(11) . ?
C17 H17 0.9500 . ?
C17 C18 1.381(8) . ?
C18 H18 0.9500 . ?
C27 C30B 1.62(3) . ?
C27 C30A 1.414(8) . ?
C27 C28 1.359(7) . ?
C28 C24B 1.40(2) . ?
C28 C24A 1.457(8) . ?
C33 C34 1.379(7) . ?
C33 C38 1.389(7) . ?
C34 H34 0.9500 . ?
C34 C35 1.394(7) . ?
C35 H35 0.9500 . ?
C35 C36 1.375(9) . ?
C36 H36 0.9500 . ?
C36 C37 1.348(9) . ?
C37 H37 0.9500 . ?
C37 C38 1.394(7) . ?
C38 H38 0.9500 . ?
C39 C40 1.391(7) . ?
C39 C44 1.372(7) . ?
C40 H40 0.9500 . ?
C40 C41 1.374(8) . ?
C41 H41 0.9500 . ?
C41 C42 1.371(10) . ?
C42 H42 0.9500 . ?
C42 C43 1.355(9) . ?
C43 H43 0.9500 . ?
C43 C44 1.398(8) . ?
C44 H44 0.9500 . ?
C45D C46D 1.3900 . ?
C45D C50D 1.3900 . ?
C46D C47D 1.3900 . ?
C47D C48D 1.3900 . ?
C48D C49D 1.3900 . ?
C49D C50D 1.3900 . ?
C49D C55D 1.520(13) . ?
C50D C58D 1.53(5) . ?
C51D C52D 1.3900 . ?
C51D C56D 1.3900 . ?
C52D C53D 1.3900 . ?
C53D C54D 1.3900 . ?
C54D C55D 1.3900 . ?
C55D C56D 1.3900 . ?
C56D C57D 1.44(5) . ?
C57A C58A 1.47(6) . ?
C57D C58D 1.17(7) . ?
C57B C58B 1.46(7) . ?
C59 H59A 0.9900 . ?
C59 H59B 0.9900 . ?
C59 C60 1.526(10) . ?
C60 H60A 0.9900 . ?
C60 H60B 0.9900 . ?
C60 C61 1.553(10) . ?
C61 H61 0.9500 . ?
C61 C62 1.399(13) . ?
C62 H62A 0.9800 . ?
C62 H62B 0.9800 . ?
C62 H62C 0.9800 . ?
C63 H63A 0.9900 . ?
C63 H63B 0.9900 . ?
C63 C64 1.523(10) . ?
C64 H64A 0.9900 . ?
C64 H64B 0.9900 . ?
C64 C65 1.588(12) . ?
C65 H65A 0.9900 . ?
C65 H65B 0.9900 . ?
C65 C66 1.425(11) . ?
C66 H66A 0.9800 . ?
C66 H66B 0.9800 . ?
C66 H66C 0.9800 . ?
C67 H67A 0.9900 . ?
C67 H67B 0.9900 . ?
C67 C68 1.547(11) . ?
C68 H68A 0.9900 . ?
C68 H68B 0.9900 . ?
C68 C69 1.532(12) . ?
C69 H69A 0.9900 . ?
C69 H69B 0.9900 . ?
C69 C70 1.527(12) . ?
C70 H70A 0.9800 . ?
C70 H70B 0.9800 . ?
C70 H70C 0.9800 . ?
C71B H71C 0.9900 . ?
C71B H71D 0.9900 . ?
C71B C72B 1.525(7) . ?
C71A H71A 0.9900 . ?
C71A H71B 0.9900 . ?
C71A C72A 1.549(9) . ?
C72A H72A 0.9900 . ?
C72A H72B 0.9900 . ?
C72A C73A 1.555(9) . ?
C72B H72C 0.9900 . ?
C72B H72D 0.9900 . ?
C72B C73B 1.579(8) . ?
C73B H73C 0.9900 . ?
C73B H73D 0.9900 . ?
C73B C74B 1.548(9) . ?
C73A H73A 0.9900 . ?
C73A H73B 0.9900 . ?
C73A C74A 1.528(9) . ?
C74B H74D 0.9800 . ?
C74B H74E 0.9800 . ?
C74B H74F 0.9800 . ?
C74A H74A 0.9800 . ?
C74A H74B 0.9800 . ?
C74A H74C 0.9800 . ?

loop_
_geom_torsion_atom_site_label_1
_geom_torsion_atom_site_label_2
_geom_torsion_atom_site_label_3
_geom_torsion_atom_site_label_4
_geom_torsion
_geom_torsion_site_symmetry_1
_geom_torsion_site_symmetry_2
_geom_torsion_site_symmetry_3
_geom_torsion_site_symmetry_4
_geom_torsion_publ_flag
Sb1 O1 C28 C24B 163(2) . . . . ?
Sb1 O1 C28 C24A 149.4(4) . . . . ?
Sb1 O1 C28 C27 -22.1(5) . . . . ?
Sb1 O2 C27 C30B 179.4(13) . . . . ?
Sb1 O2 C27 C30A -174.4(4) . . . . ?
Sb1 O2 C27 C28 8.5(5) . . . . ?
Sb1 C1 C2 Sb2 -2.5(6) . . . . ?
Sb1 C1 C2 C3 178.5(4) . . . . ?
Sb1 C1 C6 C5 -179.0(5) . . . . ?
Sb1 C7 C8 C9 -178.1(5) . . . . ?
Sb1 C7 C12 C11 175.6(5) . . . . ?
Sb1 C13 C14 C15 -170.9(4) . . . . ?
Sb1 C13 C18 C17 171.3(4) . . . . ?
Sb2 O3 C57A C56A 150(3) . . . . ?
Sb2 O3 C57A C58A -22(6) . . . . ?
Sb2 O3 C57D C56D 158(5) . . . . ?
Sb2 O3 C57D C58D -14(8) . . . . ?
Sb2 O3 C57B C56B 144(3) . . . . ?
Sb2 O3 C57B C58B -34(5) . . . . ?
Sb2 O4 C58D C50D -171.4(17) . . . . ?
Sb2 O4 C58D C57D 25(5) . . . . ?
Sb2 O4 C58B C50B -159(6) . . . . ?
Sb2 O4 C58B C57B 4(10) . . . . ?
Sb2 O4 C58A C50A -153(3) . . . . ?
Sb2 O4 C58A C57A 12(4) . . . . ?
Sb2 C2 C3 C4 -177.6(5) . . . . ?
Sb2 C33 C34 C35 178.3(4) . . . . ?
Sb2 C33 C38 C37 -178.0(4) . . . . ?
Sb2 C39 C40 C41 -178.7(4) . . . . ?
Sb2 C39 C44 C43 177.7(4) . . . . ?
F1B C19B C20B F2B 1(5) . . . . ?
F1B C19B C20B C21B -174(4) . . . . ?
F1B C19B C24B C23B 178(4) . . . . ?
F1B C19B C24B C28 5(5) . . . . ?
F2B C20B C21B F3B 1(6) . . . . ?
F2B C20B C21B C22B -179(3) . . . . ?
F3B C21B C22B F4B -4(5) . . . . ?
F3B C21B C22B C23B 179(3) . . . . ?
F4B C22B C23B C24B -171(3) . . . . ?
F4B C22B C23B C29B 4(5) . . . . ?
F5B C28B C29B C23B 3(6) . . . . ?
F5B C28B C29B C30B -173(3) . . . . ?
F6B C27B C28B F5B 3(6) . . . . ?
F6B C27B C28B C29B 179(3) . . . . ?
F7B C26B C27B F6B -7(5) . . . . ?
F7B C26B C27B C28B -179(4) . . . . ?
F8B C25B C26B F7B 4(6) . . . . ?
F8B C25B C26B C27B -179(4) . . . . ?
F8B C25B C30B C29B -178(4) . . . . ?
F8B C25B C30B C27 4(8) . . . . ?
C19B C20B C21B F3B 175(3) . . . . ?
C19B C20B C21B C22B -5(6) . . . . ?
C20B C19B C24B C23B -3(5) . . . . ?
C20B C19B C24B C28 -176(3) . . . . ?
C20B C21B C22B F4B 175(3) . . . . ?
C20B C21B C22B C23B -2(6) . . . . ?
C21B C22B C23B C24B 6(5) . . . . ?
C21B C22B C23B C29B -179(3) . . . . ?
C22B C23B C24B C19B -4(5) . . . . ?
C22B C23B C24B C28 167(3) . . . . ?
C22B C23B C29B C28B 26(6) . . . . ?
C22B C23B C29B C30B -158(3) . . . . ?
C23B C29B C30B C25B 174(4) . . . . ?
C23B C29B C30B C27 -8(4) . . . . ?
C24B C19B C20B F2B -179(3) . . . . ?
C24B C19B C20B C21B 7(5) . . . . ?
C24B C23B C29B C28B -160(3) . . . . ?
C24B C23B C29B C30B 17(5) . . . . ?
C25B C26B C27B F6B 177(4) . . . . ?
C25B C26B C27B C28B 5(6) . . . . ?
C26B C25B C30B C29B 6(7) . . . . ?
C26B C25B C30B C27 -171(3) . . . . ?
C26B C27B C28B F5B 175(3) . . . . ?
C26B C27B C28B C29B -8(6) . . . . ?
C27B C28B C29B C23B -173(4) . . . . ?
C27B C28B C29B C30B 11(5) . . . . ?
C28B C29B C30B C25B -10(6) . . . . ?
C28B C29B C30B C27 168(3) . . . . ?
C29B C23B C24B C19B -179(3) . . . . ?
C29B C23B C24B C28 -8(6) . . . . ?
C30B C25B C26B F7B -180(4) . . . . ?
C30B C25B C26B C27B -3(7) . . . . ?
C30B C27 C28 C24B 20(3) . . . . ?
C30B C27 C28 O1 -157(2) . . . . ?
F1A C19A C20A F2A 5.7(15) . . . . ?
F1A C19A C20A C21A -172.5(8) . . . . ?
F1A C19A C24A C23A 177.4(9) . . . . ?
F1A C19A C24A C28 3.0(16) . . . . ?
F2A C20A C21A F3A -3.8(11) . . . . ?
F2A C20A C21A C22A 178.7(7) . . . . ?
F3A C21A C22A F4A -4.7(11) . . . . ?
F3A C21A C22A C23A 178.8(7) . . . . ?
F4A C22A C23A C24A -167.6(6) . . . . ?
F4A C22A C23A C29A 10.0(11) . . . . ?
F5A C28A C29A C23A 6.9(11) . . . . ?
F5A C28A C29A C30A -170.2(6) . . . . ?
F6A C27A C28A F5A -2.8(11) . . . . ?
F6A C27A C28A C29A -177.2(7) . . . . ?
F7A C26A C27A F6A -2.2(12) . . . . ?
F7A C26A C27A C28A -178.4(7) . . . . ?
F8A C25A C26A F7A 1.0(10) . . . . ?
F8A C25A C26A C27A -175.7(7) . . . . ?
F8A C25A C30A C29A 178.5(6) . . . . ?
F8A C25A C30A C27 5.7(10) . . . . ?
C19A C20A C21A F3A 174.4(8) . . . . ?
C19A C20A C21A C22A -3.0(13) . . . . ?
C20A C19A C24A C23A 0.3(15) . . . . ?
C20A C19A C24A C28 -174.1(8) . . . . ?
C20A C21A C22A F4A 172.7(7) . . . . ?
C20A C21A C22A C23A -3.8(12) . . . . ?
C21A C22A C23A C24A 8.7(11) . . . . ?
C21A C22A C23A C29A -173.7(7) . . . . ?
C22A C23A C24A C19A -6.8(10) . . . . ?
C22A C23A C24A C28 168.0(6) . . . . ?
C22A C23A C29A C28A 24.1(10) . . . . ?
C22A C23A C29A C30A -158.8(7) . . . . ?
C23A C29A C30A C25A 178.6(6) . . . . ?
C23A C29A C30A C27 -8.7(10) . . . . ?
C24A C19A C20A F2A -177.0(8) . . . . ?
C24A C19A C20A C21A 4.7(15) . . . . ?
C24A C23A C29A C28A -158.4(7) . . . . ?
C24A C23A C29A C30A 18.8(9) . . . . ?
C25A C26A C27A F6A 174.5(7) . . . . ?
C25A C26A C27A C28A -1.8(13) . . . . ?
C26A C25A C30A C29A 1.5(10) . . . . ?
C26A C25A C30A C27 -171.3(7) . . . . ?
C26A C27A C28A F5A 173.5(7) . . . . ?
C26A C27A C28A C29A -1.0(12) . . . . ?
C27A C28A C29A C23A -179.0(7) . . . . ?
C27A C28A C29A C30A 3.9(11) . . . . ?
C28A C29A C30A C25A -4.1(10) . . . . ?
C28A C29A C30A C27 168.6(6) . . . . ?
C29A C23A C24A C19A 175.5(8) . . . . ?
C29A C23A C24A C28 -9.7(8) . . . . ?
C30A C25A C26A F7A 178.1(6) . . . . ?
C30A C25A C26A C27A 1.4(12) . . . . ?
C30A C27 C28 C24A 20.9(8) . . . . ?
C30A C27 C28 O1 -168.0(5) . . . . ?
F9B C45B C46B F10B 5(3) . . . . ?
F9B C45B C46B C47B -176(3) . . . . ?
F9B C45B C50B C49B 175(3) . . . . ?
F9B C45B C50B C58B 5(5) . . . . ?
F10B C46B C47B F11B 0(3) . . . . ?
F10B C46B C47B C48B 179(3) . . . . ?
F11B C47B C48B F12B -12(3) . . . . ?
F11B C47B C48B C49B 179(3) . . . . ?
F12B C48B C49B C50B -170(2) . . . . ?
F12B C48B C49B C55B 25(2) . . . . ?
F13B C54B C55B C49B 37(3) . . . . ?
F13B C54B C55B C56B -161(3) . . . . ?
F14B C53B C54B F13B -8(3) . . . . ?
F14B C53B C54B C55B -170(3) . . . . ?
F15B C52B C53B F14B -6(3) . . . . ?
F15B C52B C53B C54B -176(3) . . . . ?
F16B C51B C52B F15B -6(3) . . . . ?
F16B C51B C52B C53B 178(3) . . . . ?
F16B C51B C56B C55B -178(3) . . . . ?
F16B C51B C56B C57B 6(5) . . . . ?
C45B C46B C47B F11B -179(2) . . . . ?
C45B C46B C47B C48B 0.0 . . . . ?
C45B C50B C58B Sb2 -87(12) . . . . ?
C45B C50B C58B O4 -15(8) . . . . ?
C45B C50B C58B C57B 176(4) . . . . ?
C46B C45B C50B C49B 0.0 . . . . ?
C46B C45B C50B C58B -170(4) . . . . ?
C46B C47B C48B F12B 169(2) . . . . ?
C46B C47B C48B C49B 0.0 . . . . ?
C47B C48B C49B C50B 0.0 . . . . ?
C47B C48B C49B C55B -165(2) . . . . ?
C48B C49B C50B C45B 0.0 . . . . ?
C48B C49B C50B C58B 169(4) . . . . ?
C48B C49B C55B C54B 1(3) . . . . ?
C48B C49B C55B C56B -161.9(16) . . . . ?
C49B C50B C58B Sb2 103(9) . . . . ?
C49B C50B C58B O4 176(5) . . . . ?
C49B C50B C58B C57B 7(7) . . . . ?
C49B C55B C56B C51B 163(2) . . . . ?
C49B C55B C56B C57B -20(4) . . . . ?
C50B C45B C46B F10B -179(3) . . . . ?
C50B C45B C46B C47B 0.0 . . . . ?
C50B C49B C55B C54B -165.3(14) . . . . ?
C50B C49B C55B C56B 32(2) . . . . ?
C51B C52B C53B F14B 171(3) . . . . ?
C51B C52B C53B C54B 0.0 . . . . ?
C51B C56B C57B O3 0(7) . . . . ?
C51B C56B C57B C58B 175(10) . . . . ?
C52B C51B C56B C55B 0.0 . . . . ?
C52B C51B C56B C57B -176(4) . . . . ?
C52B C53B C54B F13B 163(3) . . . . ?
C52B C53B C54B C55B 0.0 . . . . ?
C53B C54B C55B C49B -162(2) . . . . ?
C53B C54B C55B C56B 0.0 . . . . ?
C54B C55B C56B C51B 0.0 . . . . ?
C54B C55B C56B C57B 177(3) . . . . ?
C55B C49B C50B C45B 166(2) . . . . ?
C55B C49B C50B C58B -25(5) . . . . ?
C55B C56B C57B O3 -176(4) . . . . ?
C55B C56B C57B C58B -1(13) . . . . ?
C56B C51B C52B F15B 176(3) . . . . ?
C56B C51B C52B C53B 0.0 . . . . ?
C56B C57B C58B Sb2 -154(11) . . . . ?
C56B C57B C58B C50B 9(14) . . . . ?
C56B C57B C58B O4 -158(8) . . . . ?
F9A C45A C46A F10A 6.3(15) . . . . ?
F9A C45A C46A C47A -175.2(15) . . . . ?
F9A C45A C50A C49A 175.0(16) . . . . ?
F9A C45A C50A C58A 4(2) . . . . ?
F10A C46A C47A F11A -4.8(12) . . . . ?
F10A C46A C47A C48A 178.5(11) . . . . ?
F11A C47A C48A F12A -12.4(12) . . . . ?
F11A C47A C48A C49A -176.6(12) . . . . ?
F12A C48A C49A C50A -162.9(11) . . . . ?
F12A C48A C49A C55A 19.5(13) . . . . ?
F13A C54A C55A C49A 28.7(16) . . . . ?
F13A C54A C55A C56A -156.3(14) . . . . ?
F14A C53A C54A F13A -14.6(15) . . . . ?
F14A C53A C54A C55A -172.6(15) . . . . ?
F15A C52A C53A F14A -11.9(18) . . . . ?
F15A C52A C53A C54A 175.4(17) . . . . ?
F16A C51A C52A F15A 7.8(19) . . . . ?
F16A C51A C52A C53A -176.8(17) . . . . ?
F16A C51A C56A C55A 176.4(19) . . . . ?
F16A C51A C56A C57A 0(3) . . . . ?
C45A C46A C47A F11A 176.7(12) . . . . ?
C45A C46A C47A C48A 0.0 . . . . ?
C45A C50A C58A O4 -21(4) . . . . ?
C45A C50A C58A C57A 174(3) . . . . ?
C46A C45A C50A C49A 0.0 . . . . ?
C46A C45A C50A C58A -171(2) . . . . ?
C46A C47A C48A F12A 164.2(11) . . . . ?
C46A C47A C48A C49A 0.0 . . . . ?
C47A C48A C49A C50A 0.0 . . . . ?
C47A C48A C49A C55A -177.6(12) . . . . ?
C48A C49A C50A C45A 0.0 . . . . ?
C48A C49A C50A C58A 170(2) . . . . ?
C48A C49A C55A C54A 7.2(15) . . . . ?
C48A C49A C55A C56A -167.9(8) . . . . ?
C49A C50A C58A O4 168(2) . . . . ?
C49A C50A C58A C57A 3(4) . . . . ?
C49A C55A C56A C51A 175.2(12) . . . . ?
C49A C55A C56A C57A -8(3) . . . . ?
C50A C45A C46A F10A -178.5(11) . . . . ?
C50A C45A C46A C47A 0.0 . . . . ?
C50A C49A C55A C54A -170.5(8) . . . . ?
C50A C49A C55A C56A 14.4(12) . . . . ?
C51A C52A C53A F14A 172.7(14) . . . . ?
C51A C52A C53A C54A 0.0 . . . . ?
C51A C56A C57A O3 4(6) . . . . ?
C51A C56A C57A C58A 176(3) . . . . ?
C52A C51A C56A C55A 0.0 . . . . ?
C52A C51A C56A C57A -177(3) . . . . ?
C52A C53A C54A F13A 158.0(13) . . . . ?
C52A C53A C54A C55A 0.0 . . . . ?
C53A C54A C55A C49A -175.0(13) . . . . ?
C53A C54A C55A C56A 0.0 . . . . ?
C54A C55A C56A C51A 0.0 . . . . ?
C54A C55A C56A C57A 177(3) . . . . ?
C55A C49A C50A C45A 177.7(12) . . . . ?
C55A C49A C50A C58A -12(2) . . . . ?
C55A C56A C57A O3 -173(3) . . . . ?
C55A C56A C57A C58A -1(6) . . . . ?
C56A C51A C52A F15A -175.4(16) . . . . ?
C56A C51A C52A C53A 0.0 . . . . ?
C56A C57A C58A C50A 4(6) . . . . ?
C56A C57A C58A O4 -165(4) . . . . ?
F9D C45D C46D F10D 2.5(18) . . . . ?
F9D C45D C46D C47D -178.3(18) . . . . ?
F9D C45D C50D C49D 178(2) . . . . ?
F9D C45D C50D C58D 0(3) . . . . ?
F10D C46D C47D F11D -6.3(15) . . . . ?
F10D C46D C47D C48D 179.2(14) . . . . ?
F11D C47D C48D F12D -3.3(14) . . . . ?
F11D C47D C48D C49D -174.3(14) . . . . ?
F12D C48D C49D C50D -170.0(15) . . . . ?
F12D C48D C49D C55D 14.6(17) . . . . ?
F13D C54D C55D C49D 21.5(17) . . . . ?
F13D C54D C55D C56D -169.0(16) . . . . ?
F14D C53D C54D F13D -6.0(17) . . . . ?
F14D C53D C54D C55D -175.3(17) . . . . ?
F15D C52D C53D F14D -11(2) . . . . ?
F15D C52D C53D C54D 174.1(18) . . . . ?
F16D C51D C52D F15D 3.0(18) . . . . ?
F16D C51D C52D C53D 177.2(17) . . . . ?
F16D C51D C56D C55D -177.0(19) . . . . ?
F16D C51D C56D C57D 17(4) . . . . ?
O1 C28 C24B C19B -21(4) . . . . ?
O1 C28 C24B C23B 167(3) . . . . ?
O1 C28 C24A C19A -7.2(10) . . . . ?
O1 C28 C24A C23A 178.4(5) . . . . ?
O2 C27 C30B C25B -3(5) . . . . ?
O2 C27 C30B C29B 179(2) . . . . ?
O2 C27 C30A C25A -15.3(9) . . . . ?
O2 C27 C30A C29A 172.2(5) . . . . ?
O2 C27 C28 C24B -173.6(14) . . . . ?
O2 C27 C28 C24A -161.8(5) . . . . ?
O2 C27 C28 O1 9.3(6) . . . . ?
O3 C57A C58A C50A 175(4) . . . . ?
O3 C57A C58A O4 7(6) . . . . ?
O3 C57D C58D O4 -8(9) . . . . ?
O3 C57D C58D C50D -164(4) . . . . ?
O3 C57B C58B Sb2 21(3) . . . . ?
O3 C57B C58B C50B -175(4) . . . . ?
O3 C57B C58B O4 18(10) . . . . ?
N155 C59 C60 C61 177.5(8) . . . . ?
N155 C63 C64 C65 164.6(6) . . . . ?
N155 C67 C68 C69 176.3(8) . . . . ?
N155 C71B C72B C73B 175.1(9) . . . . ?
N155 C71A C72A C73A -151.6(15) . . . . ?
C1 C2 C3 C4 1.5(8) . . . . ?
C2 C1 C6 C5 1.0(8) . . . . ?
C2 C3 C4 C5 -0.7(9) . . . . ?
C3 C4 C5 C6 0.2(10) . . . . ?
C4 C5 C6 C1 -0.3(10) . . . . ?
C6 C1 C2 Sb2 177.4(4) . . . . ?
C6 C1 C2 C3 -1.6(7) . . . . ?
C7 C8 C9 C10 3.0(10) . . . . ?
C8 C7 C12 C11 -0.9(8) . . . . ?
C8 C9 C10 C11 -1.9(11) . . . . ?
C9 C10 C11 C12 -0.6(11) . . . . ?
C10 C11 C12 C7 2.0(10) . . . . ?
C12 C7 C8 C9 -1.6(8) . . . . ?
C13 C14 C15 C16 -0.4(10) . . . . ?
C14 C13 C18 C17 -1.9(8) . . . . ?
C14 C15 C16 C17 -1.5(11) . . . . ?
C15 C16 C17 C18 1.7(11) . . . . ?
C16 C17 C18 C13 0.0(9) . . . . ?
C18 C13 C14 C15 2.1(8) . . . . ?
C27 C28 C24B C19B 164(2) . . . . ?
C27 C28 C24B C23B -8(4) . . . . ?
C27 C28 C24A C19A 163.8(8) . . . . ?
C27 C28 C24A C23A -10.6(8) . . . . ?
C28 C27 C30B C25B 164(4) . . . . ?
C28 C27 C30B C29B -14(4) . . . . ?
C28 C27 C30A C25A 161.8(6) . . . . ?
C28 C27 C30A C29A -10.7(9) . . . . ?
C33 C34 C35 C36 -0.5(8) . . . . ?
C34 C33 C38 C37 0.3(7) . . . . ?
C34 C35 C36 C37 0.9(9) . . . . ?
C35 C36 C37 C38 -0.6(10) . . . . ?
C36 C37 C38 C33 0.0(9) . . . . ?
C38 C33 C34 C35 0.0(7) . . . . ?
C39 C40 C41 C42 1.2(8) . . . . ?
C40 C39 C44 C43 -1.1(8) . . . . ?
C40 C41 C42 C43 -1.3(9) . . . . ?
C41 C42 C43 C44 0.3(9) . . . . ?
C42 C43 C44 C39 1.0(8) . . . . ?
C44 C39 C40 C41 0.0(7) . . . . ?
C45D C46D C47D F11D 174.5(13) . . . . ?
C45D C46D C47D C48D 0.0 . . . . ?
C45D C50D C58D O4 -2(4) . . . . ?
C45D C50D C58D C57D 156(6) . . . . ?
C46D C45D C50D C49D 0.0 . . . . ?
C46D C45D C50D C58D -178(3) . . . . ?
C46D C47D C48D F12D 171.1(14) . . . . ?
C46D C47D C48D C49D 0.0 . . . . ?
C47D C48D C49D C50D 0.0 . . . . ?
C47D C48D C49D C55D -175.4(14) . . . . ?
C48D C49D C50D C45D 0.0 . . . . ?
C48D C49D C50D C58D 179(2) . . . . ?
C48D C49D C55D C54D 10.2(17) . . . . ?
C48D C49D C55D C56D -159.4(10) . . . . ?
C49D C50D C58D O4 -180.0(18) . . . . ?
C49D C50D C58D C57D -22(7) . . . . ?
C49D C55D C56D C51D 169.6(14) . . . . ?
C49D C55D C56D C57D -25(4) . . . . ?
C50D C45D C46D F10D -179.2(15) . . . . ?
C50D C45D C46D C47D 0.0 . . . . ?
C50D C49D C55D C54D -165.4(9) . . . . ?
C50D C49D C55D C56D 25.0(13) . . . . ?
C51D C52D C53D F14D 175.2(17) . . . . ?
C51D C52D C53D C54D 0.0 . . . . ?
C51D C56D C57D O3 -4(7) . . . . ?
C51D C56D C57D C58D 168(4) . . . . ?
C52D C51D C56D C55D 0.0 . . . . ?
C52D C51D C56D C57D -166(4) . . . . ?
C52D C53D C54D F13D 169.3(15) . . . . ?
C52D C53D C54D C55D 0.0 . . . . ?
C53D C54D C55D C49D -169.4(14) . . . . ?
C53D C54D C55D C56D 0.0 . . . . ?
C54D C55D C56D C51D 0.0 . . . . ?
C54D C55D C56D C57D 165(4) . . . . ?
C55D C49D C50D C45D 175.8(12) . . . . ?
C55D C49D C50D C58D -6(2) . . . . ?
C55D C56D C57D O3 -170(4) . . . . ?
C55D C56D C57D C58D 2(7) . . . . ?
C56D C51D C52D F15D -174.2(18) . . . . ?
C56D C51D C52D C53D 0.0 . . . . ?
C56D C57D C58D O4 180(4) . . . . ?
C56D C57D C58D C50D 24(9) . . . . ?
C59 N155 C63 C64 -67.9(7) . . . . ?
C59 N155 C67 C68 55.4(9) . . . . ?
C59 N155 C71B C72B 168.5(9) . . . . ?
C59 N155 C71A C72A -173.8(13) . . . . ?
C59 C60 C61 C62 -166.6(10) . . . . ?
C63 N155 C59 C60 -54.0(9) . . . . ?
C63 N155 C67 C68 172.0(7) . . . . ?
C63 N155 C71B C72B 52.9(11) . . . . ?
C63 N155 C71A C72A 61.8(19) . . . . ?
C63 C64 C65 C66 -82.5(9) . . . . ?
C67 N155 C59 C60 60.8(9) . . . . ?
C67 N155 C63 C64 175.5(6) . . . . ?
C67 N155 C71B C72B -65.0(12) . . . . ?
C67 N155 C71A C72A -61.6(15) . . . . ?
C67 C68 C69 C70 -66.2(10) . . . . ?
C71B N155 C59 C60 -166.3(8) . . . . ?
C71B N155 C63 C64 47.9(8) . . . . ?
C71B N155 C67 C68 -71.2(10) . . . . ?
C71B C72B C73B C74B -76.2(13) . . . . ?
C71A N155 C59 C60 168.3(11) . . . . ?
C71A N155 C63 C64 53.2(11) . . . . ?
C71A N155 C67 C68 -50.2(10) . . . . ?
C71A C72A C73A C74A -162(2) . . . . ?

loop_
_cod_changelog_entry_id
_cod_changelog_entry_author
_cod_changelog_entry_date
_cod_changelog_entry_text
1 'Vaitkus, Antanas' 2022-06-28T17:03:00+03:00
;
 Removed the '_chemical_name_systematic' and '_chemical_name_common' data items
 that had incorrect values.
;

loop_
_smtbx_masks_void_nr
_smtbx_masks_void_average_x
_smtbx_masks_void_average_y
_smtbx_masks_void_average_z
_smtbx_masks_void_volume
_smtbx_masks_void_count_electrons
_smtbx_masks_void_content
1 0.000 0.060 0.250 125.4 38.3 ?
2 0.000 -0.060 0.750 125.4 38.3 ?
3 0.500 0.440 0.750 125.4 38.3 ?
4 0.500 0.560 0.250 125.4 38.3 ?
